data_1563609
loop_
_publ_author_name
'Heinl, Veronika'
'Seitz, Andreas'
'Balazs, Gabor'
'Seidl, Michael'
'Scheer, Manfred'

_publ_section_title
;
 Transfer of Polyantimony Units
;
_journal_name_full 'Chemical Science'
_journal_paper_doi 10.1039/D1SC02498A
_journal_year 2021
_chemical_formula_moiety 'C120 H105 Co3 Sb2, C7 H8'
_chemical_formula_sum 'C127 H113 Co3 Sb2'
_chemical_formula_weight 2059.46
_space_group_crystal_system monoclinic
_space_group_IT_number 14
_space_group_name_Hall '-P 2yn'
_space_group_name_H-M_alt 'P 1 21/n 1'
_atom_sites_solution_hydrogens geom
_atom_sites_solution_primary iterative
_audit_creation_date 2020-10-14
_audit_creation_method
;
Olex2 1.3-alpha
(compiled 2019.07.11 svn.r3635 for OlexSys, GUI svn.r5848)
;
_audit_update_record
;
2021-04-23 deposited with the CCDC.	2021-06-17 downloaded from the CCDC.
;
_cell_angle_alpha 90
_cell_angle_beta 91.1760(10)
_cell_angle_gamma 90
_cell_formula_units_Z 4
_cell_length_a 16.0588(2)
_cell_length_b 19.7981(2)
_cell_length_c 30.5084(4)
_cell_measurement_reflns_used 17388
_cell_measurement_temperature 128.5(3)
_cell_measurement_theta_max 74.3650
_cell_measurement_theta_min 3.0730
_cell_volume 9697.6(2)
_computing_cell_refinement 'CrysAlisPro 1.171.38.43 (Rigaku OD, 2015)'
_computing_data_collection 'CrysAlisPro 1.171.38.43 (Rigaku OD, 2015)'
_computing_data_reduction 'CrysAlisPro 1.171.38.43 (Rigaku OD, 2015)'
_computing_molecular_graphics 'Olex2 1.3-alpha (Dolomanov et al., 2009)'
_computing_publication_material 'Olex2 1.3-alpha (Dolomanov et al., 2009)'
_computing_structure_refinement 'olex2.refine 1.3-alpha (Bourhis et al., 2015)'
_computing_structure_solution 'olex2.solve 1.3-alpha (Bourhis et al., 2015)'
_diffrn_ambient_environment N~2~
_diffrn_ambient_temperature 128.5(3)
_diffrn_detector 'CCD plate'
_diffrn_detector_area_resol_mean 4.1818
_diffrn_detector_type TitanS2
_diffrn_measured_fraction_theta_full 0.989
_diffrn_measured_fraction_theta_max 0.989
_diffrn_measurement_details
;
List of Runs (angles in degrees, time in seconds):

  # Type    Start    End  Width  t~exp~   \w     \q     \k     \f   Frames
#--------------------------------------------------------------------------
  1  \w    -50.00  27.00   1.00   20.00    --  -44.08  38.00 150.00   77
  2  \w   -116.00 -14.00   1.00   20.00    --  -44.08 -77.00-150.00  102
  3  \w     36.00  98.00   1.00   80.00    --  104.50 -45.00 -90.00   62
  4  \w     33.00 135.00   1.00   80.00    --  104.50 -77.00  90.00  102
  5  \w     38.00  98.00   1.00   80.00    --  104.50 -45.00  90.00   60
  6  \w     36.00  91.00   1.00   80.00    --  104.50 -45.00 -30.00   55
  7  \w     79.00 175.00   1.00   80.00    --  104.50  77.00-150.00   96
;
_diffrn_measurement_device 'four-circle diffractometer'
_diffrn_measurement_device_type 'GV1000, TitanS2'
_diffrn_measurement_method '\w scans'
_diffrn_orient_matrix_type 'CrysAlisPro convention (1999,Acta A55,543-557)'
_diffrn_orient_matrix_UB_11 -0.0134303000
_diffrn_orient_matrix_UB_12 0.0732681000
_diffrn_orient_matrix_UB_13 0.0153141000
_diffrn_orient_matrix_UB_21 0.0559437000
_diffrn_orient_matrix_UB_22 -0.0133436000
_diffrn_orient_matrix_UB_23 0.0406955000
_diffrn_orient_matrix_UB_31 0.0767788000
_diffrn_orient_matrix_UB_32 0.0225483000
_diffrn_orient_matrix_UB_33 -0.0257078000
_diffrn_radiation_monochromator mirror
_diffrn_radiation_probe x-ray
_diffrn_radiation_type 'Cu K\a'
_diffrn_radiation_wavelength 1.54184
_diffrn_reflns_av_R_equivalents 0.0252
_diffrn_reflns_av_unetI/netI 0.0323
_diffrn_reflns_Laue_measured_fraction_full 0.989
_diffrn_reflns_Laue_measured_fraction_max 0.989
_diffrn_reflns_limit_h_max 19
_diffrn_reflns_limit_h_min -10
_diffrn_reflns_limit_k_max 23
_diffrn_reflns_limit_k_min -19
_diffrn_reflns_limit_l_max 35
_diffrn_reflns_limit_l_min -32
_diffrn_reflns_number 34451
_diffrn_reflns_point_group_measured_fraction_full 0.989
_diffrn_reflns_point_group_measured_fraction_max 0.989
_diffrn_reflns_theta_full 67.074
_diffrn_reflns_theta_max 67.073
_diffrn_reflns_theta_min 2.661
_diffrn_source 'gradient vaccum rotating-anode X-ray tube'
_diffrn_source_type 'GV1000 (Cu) X-ray Source'
_exptl_absorpt_coefficient_mu 8.690
_exptl_absorpt_correction_T_max 0.732
_exptl_absorpt_correction_T_min 0.613
_exptl_absorpt_correction_type gaussian
_exptl_absorpt_process_details
;
CrysAlisPro 1.171.38.43 (Rigaku Oxford Diffraction, 2015)
Numerical absorption correction based on gaussian integration over
			a multifaceted crystal model
Empirical absorption correction using spherical harmonics,
 implemented in SCALE3 ABSPACK scaling algorithm.
;
_exptl_crystal_colour brown
_exptl_crystal_colour_primary brown
_exptl_crystal_density_diffrn 1.411
_exptl_crystal_description block
_exptl_crystal_F_000 4232
_exptl_crystal_size_max 0.106
_exptl_crystal_size_mid 0.061
_exptl_crystal_size_min 0.045
_refine_diff_density_max 0.443
_refine_diff_density_min -1.506
_refine_diff_density_rms 0.067
_refine_ls_extinction_method none
_refine_ls_goodness_of_fit_ref 1.034
_refine_ls_hydrogen_treatment constr
_refine_ls_matrix_type full
_refine_ls_number_parameters 1190
_refine_ls_number_reflns 17148
_refine_ls_number_restraints 0
_refine_ls_restrained_S_all 1.034
_refine_ls_R_factor_all 0.0370
_refine_ls_R_factor_gt 0.0306
_refine_ls_shift/su_max 0.003
_refine_ls_shift/su_mean 0.000
_refine_ls_structure_factor_coef Fsqd
_refine_ls_weighting_details 'w=1/[\s^2^(Fo^2^)+(0.0387P)^2^+6.9890P] where P=(Fo^2^+2Fc^2^)/3'
_refine_ls_weighting_scheme calc
_refine_ls_wR_factor_gt 0.0742
_refine_ls_wR_factor_ref 0.0771
_reflns_Friedel_coverage 0.000
_reflns_number_gt 15212
_reflns_number_total 17148
_reflns_threshold_expression 'I > 2\s(I)'
_cod_data_source_file d1sc02498a2.cif
_cod_data_source_block sean349_block
_cod_database_code 1563609
_shelx_shelxl_version_number 2018/3
_chemical_oxdiff_formula C127H113Co3Sb2
_shelx_space_group_comment
;
The symmetry employed for this shelxl refinement is uniquely defined
by the following loop, which should always be used as a source of
symmetry information in preference to the above space-group names.
They are only intended as comments.
;
_shelx_estimated_absorpt_t_max 0.696
_shelx_estimated_absorpt_t_min 0.459
_reflns_odcompleteness_completeness 98.62
_reflns_odcompleteness_iscentric 1
_reflns_odcompleteness_theta 66.97
_olex2_refinement_description
;
1. Fixed Uiso
 At 1.2 times of:
  All C(H) groups, All C(H,H) groups
 At 1.5 times of:
  All C(H,H,H) groups
2.a Secondary CH2 refined with riding coordinates:
 C100(H10A,H10B), C20(H20A,H20B), C114(H11A,H11B), C74(H74A,H74B), C34(H34A,
 H34B), C107(H10C,H10D), C13(H13A,H13B), C93(H93A,H93B), C67(H67A,H67B),
 C46(H46A,H46B), C27(H27A,H27B), C86(H86A,H86B), C60(H60A,H60B), C6(H6A,H6B),
 C53(H53A,H53B)
2.b Aromatic/amide H refined with riding coordinates:
 C70(H70), C69(H69), C55(H55), C12(H12), C106(H106), C26(H26), C19(H19),
 C71(H71), C73(H73), C99(H99), C80(H80), C104(H104), C36(H36), C22(H22),
 C105(H105), C62(H62), C49(H49), C102(H102), C48(H48), C52(H52), C76(H76),
 C56(H56), C72(H72), C66(H66), C57(H57), C88(H88), C95(H95), C50(H50),
 C126(H126), C125(H125), C109(H109), C15(H15), C113(H113), C79(H79), C120(H120),
  C30(H30), C59(H59), C97(H97), C123(H123), C96(H96), C33(H33), C29(H29),
 C11(H11), C92(H92), C89(H89), C32(H32), C124(H124), C31(H31), C127(H127),
 C23(H23), C58(H58), C119(H119), C103(H103), C8(H8), C116(H116), C37(H37),
 C51(H51), C98(H98), C78(H78), C25(H25), C118(H118), C40(H40), C65(H65),
 C112(H112), C39(H39), C63(H63), C24(H24), C18(H18), C64(H64), C77(H77),
 C110(H110), C9(H9), C90(H90), C111(H111), C117(H117), C38(H38), C10(H10),
 C91(H91), C17(H17), C16(H16)
2.c Idealised Me refined as rotating group:
 C121(H12A,H12B,H12C)
;
_olex2_submission_special_instructions 'No special instructions were received'
_oxdiff_exptl_absorpt_empirical_details
;
Empirical correction (ABSPACK) includes:
- Absorption correction using spherical harmonics
- Frame scaling
;
_oxdiff_exptl_absorpt_empirical_full_max 1.367
_oxdiff_exptl_absorpt_empirical_full_min 0.807

loop_
_space_group_symop_operation_xyz
'x, y, z'
'-x+1/2, y+1/2, -z+1/2'
'-x, -y, -z'
'x-1/2, -y-1/2, z-1/2'

loop_
_atom_site_label
_atom_site_type_symbol
_atom_site_fract_x
_atom_site_fract_y
_atom_site_fract_z
_atom_site_U_iso_or_equiv
_atom_site_adp_type
_atom_site_occupancy
_atom_site_site_symmetry_order
_atom_site_calc_flag
_atom_site_refinement_flags_posn
_atom_site_refinement_flags_adp
_atom_site_refinement_flags_occupancy
_atom_site_disorder_assembly
_atom_site_disorder_group
Sb1 Sb 0.69253(2) 0.18606(2) 0.62459(2) 0.01670(5) Uani 1 1 d . . . . .
Sb2 Sb 0.66353(2) 0.37294(2) 0.61324(2) 0.01987(5) Uani 1 1 d . . . . .
Co2 Co 0.61727(2) 0.27886(2) 0.65915(2) 0.01479(9) Uani 1 1 d . . . . .
Co3 Co 0.77442(2) 0.29058(2) 0.62749(2) 0.01535(9) Uani 1 1 d . . . . .
Co1 Co 0.64240(2) 0.26954(2) 0.57118(2) 0.01480(9) Uani 1 1 d . . . . .
C81 C 0.86926(15) 0.36460(14) 0.62742(9) 0.0187(5) Uani 1 1 d . . . . .
C45 C 0.49919(15) 0.24833(13) 0.67928(8) 0.0162(5) Uani 1 1 d . . . . .
C5 C 0.53536(15) 0.25657(14) 0.53049(8) 0.0173(5) Uani 1 1 d . . . . .
C44 C 0.55966(15) 0.22424(13) 0.71079(9) 0.0172(5) Uani 1 1 d . . . . .
C43 C 0.60148(15) 0.28212(14) 0.72888(9) 0.0185(5) Uani 1 1 d . . . . .
C2 C 0.66831(15) 0.22773(13) 0.51035(8) 0.0176(5) Uani 1 1 d . . . . .
C83 C 0.89530(15) 0.24915(14) 0.62677(9) 0.0193(5) Uani 1 1 d . . . . .
C1 C 0.59120(16) 0.20047(13) 0.52493(8) 0.0174(5) Uani 1 1 d . . . . .
C41 C 0.50351(15) 0.32040(13) 0.67750(9) 0.0173(5) Uani 1 1 d . . . . .
C115 C 0.88866(16) 0.40269(14) 0.74341(9) 0.0226(6) Uani 1 1 d . . . . .
C85 C 0.85622(15) 0.33916(14) 0.67105(9) 0.0192(5) Uani 1 1 d . . . . .
C68 C 0.63062(16) 0.12232(14) 0.75290(9) 0.0215(6) Uani 1 1 d . . . . .
C94 C 1.00300(16) 0.30829(16) 0.53996(9) 0.0228(6) Uani 1 1 d . . . . .
C100 C 0.91778(16) 0.17968(14) 0.61090(10) 0.0235(6) Uani 1 1 d . . . . .
H10A H 0.896744 0.175113 0.580313 0.028 Uiso 1 1 calc R U . . .
H10B H 0.887402 0.146391 0.628760 0.028 Uiso 1 1 calc R U . . .
C4 C 0.57712(16) 0.31778(13) 0.51910(8) 0.0179(5) Uani 1 1 d . . . . .
C14 C 0.75285(17) 0.16882(14) 0.45104(9) 0.0230(6) Uani 1 1 d . . . . .
C82 C 0.89288(14) 0.30910(14) 0.60041(9) 0.0187(5) Uani 1 1 d . . . . .
C20 C 0.72739(17) 0.34735(15) 0.49174(9) 0.0246(6) Uani 1 1 d . . . . .
H20A H 0.779862 0.321480 0.489373 0.030 Uiso 1 1 calc R U . . .
H20B H 0.736261 0.381836 0.514872 0.030 Uiso 1 1 calc R U . . .
C70 C 0.68759(19) 0.08655(15) 0.82329(10) 0.0277(6) Uani 1 1 d . . . . .
H70 H 0.682314 0.083094 0.854162 0.033 Uiso 1 1 calc R U . . .
C87 C 0.93856(17) 0.47712(15) 0.60596(10) 0.0263(6) Uani 1 1 d . . . . .
C84 C 0.87288(15) 0.26750(14) 0.67038(9) 0.0196(5) Uani 1 1 d . . . . .
C3 C 0.66008(15) 0.29961(14) 0.50644(8) 0.0182(5) Uani 1 1 d . . . . .
C54 C 0.53621(16) 0.45798(14) 0.74312(9) 0.0213(6) Uani 1 1 d . . . . .
C35 C 0.39420(16) 0.22188(14) 0.50199(10) 0.0228(6) Uani 1 1 d . . . . .
C114 C 0.82459(16) 0.37836(16) 0.70959(9) 0.0248(6) Uani 1 1 d . . . . .
H11A H 0.783750 0.349715 0.724817 0.030 Uiso 1 1 calc R U . . .
H11B H 0.794150 0.418323 0.698139 0.030 Uiso 1 1 calc R U . . .
C74 C 0.43323(15) 0.20449(14) 0.65765(9) 0.0188(5) Uani 1 1 d . . . . .
H74A H 0.460631 0.167598 0.641458 0.023 Uiso 1 1 calc R U . . .
H74B H 0.400952 0.231930 0.636151 0.023 Uiso 1 1 calc R U . . .
C101 C 1.00970(16) 0.16014(15) 0.61192(9) 0.0219(6) Uani 1 1 d . . . . .
C42 C 0.56778(15) 0.34177(14) 0.70816(9) 0.0194(5) Uani 1 1 d . . . . .
C108 C 0.93525(18) 0.22840(15) 0.74443(10) 0.0257(6) Uani 1 1 d . . . . .
C69 C 0.62376(17) 0.11479(14) 0.79778(10) 0.0248(6) Uani 1 1 d . . . . .
H69 H 0.574272 0.129255 0.811499 0.030 Uiso 1 1 calc R U . . .
C75 C 0.37377(15) 0.17398(14) 0.69052(9) 0.0199(5) Uani 1 1 d . . . . .
C21 C 0.71109(16) 0.38338(14) 0.44873(9) 0.0222(6) Uani 1 1 d . . . . .
C7 C 0.56993(17) 0.08076(14) 0.49281(9) 0.0223(6) Uani 1 1 d . . . . .
C34 C 0.44473(16) 0.24958(15) 0.54067(9) 0.0228(6) Uani 1 1 d . . . . .
H34A H 0.422353 0.294311 0.548886 0.027 Uiso 1 1 calc R U . . .
H34B H 0.438750 0.218998 0.566085 0.027 Uiso 1 1 calc R U . . .
C107 C 0.86779(17) 0.22064(16) 0.70910(10) 0.0257(6) Uani 1 1 d . . . . .
H10C H 0.869347 0.173606 0.698135 0.031 Uiso 1 1 calc R U . . .
H10D H 0.813078 0.227355 0.722834 0.031 Uiso 1 1 calc R U . . .
C55 C 0.51359(19) 0.44182(16) 0.78515(10) 0.0307(7) Uani 1 1 d . . . . .
H55 H 0.533008 0.400878 0.797982 0.037 Uiso 1 1 calc R U . . .
C13 C 0.74361(16) 0.18676(14) 0.49895(9) 0.0214(6) Uani 1 1 d . . . . .
H13A H 0.742373 0.144259 0.516028 0.026 Uiso 1 1 calc R U . . .
H13B H 0.793843 0.212083 0.508659 0.026 Uiso 1 1 calc R U . . .
C93 C 0.91213(16) 0.31396(16) 0.55219(9) 0.0245(6) Uani 1 1 d . . . . .
H93A H 0.890676 0.357773 0.541138 0.029 Uiso 1 1 calc R U . . .
H93B H 0.880759 0.277927 0.536564 0.029 Uiso 1 1 calc R U . . .
C61 C 0.61558(18) 0.26950(15) 0.81111(9) 0.0246(6) Uani 1 1 d . . . . .
C12 C 0.50305(19) 0.07925(16) 0.46331(10) 0.0283(6) Uani 1 1 d . . . . .
H12 H 0.456935 0.108452 0.467459 0.034 Uiso 1 1 calc R U . . .
C106 C 1.03147(17) 0.09691(15) 0.59605(10) 0.0265(6) Uani 1 1 d . . . . .
H106 H 0.989156 0.067046 0.585680 0.032 Uiso 1 1 calc R U . . .
C26 C 0.6994(2) 0.34859(17) 0.40952(11) 0.0348(7) Uani 1 1 d . . . . .
H26 H 0.700969 0.300627 0.409421 0.042 Uiso 1 1 calc R U . . .
C67 C 0.55892(16) 0.15138(14) 0.72593(10) 0.0229(6) Uani 1 1 d . . . . .
H67A H 0.507865 0.145088 0.743115 0.027 Uiso 1 1 calc R U . . .
H67B H 0.552529 0.122951 0.699385 0.027 Uiso 1 1 calc R U . . .
C19 C 0.68599(19) 0.16522(15) 0.42175(10) 0.0281(6) Uani 1 1 d . . . . .
H19 H 0.631855 0.177157 0.431065 0.034 Uiso 1 1 calc R U . . .
C71 C 0.75935(18) 0.06335(15) 0.80319(10) 0.0283(6) Uani 1 1 d . . . . .
H71 H 0.803406 0.044149 0.820306 0.034 Uiso 1 1 calc R U . . .
C47 C 0.35776(16) 0.36942(13) 0.66670(9) 0.0211(6) Uani 1 1 d . . . . .
C73 C 0.70213(18) 0.09742(16) 0.73338(10) 0.0279(6) Uani 1 1 d . . . . .
H73 H 0.707260 0.100313 0.702475 0.033 Uiso 1 1 calc R U . . .
C99 C 1.03380(19) 0.24874(17) 0.52288(10) 0.0317(7) Uani 1 1 d . . . . .
H99 H 0.997771 0.211008 0.519258 0.038 Uiso 1 1 calc R U . . .
C80 C 0.34884(18) 0.10745(16) 0.68653(11) 0.0295(6) Uani 1 1 d . . . . .
H80 H 0.368257 0.081067 0.662819 0.035 Uiso 1 1 calc R U . . .
C104 C 1.17622(18) 0.11946(18) 0.61110(11) 0.0327(7) Uani 1 1 d . . . . .
H104 H 1.232878 0.105723 0.610696 0.039 Uiso 1 1 calc R U . . .
C36 C 0.33158(17) 0.17494(16) 0.50877(12) 0.0323(7) Uani 1 1 d . . . . .
H36 H 0.318349 0.162071 0.537808 0.039 Uiso 1 1 calc R U . . .
C46 C 0.44689(16) 0.36535(14) 0.65031(9) 0.0209(5) Uani 1 1 d . . . . .
H46A H 0.445385 0.348442 0.619767 0.025 Uiso 1 1 calc R U . . .
H46B H 0.470776 0.411445 0.649935 0.025 Uiso 1 1 calc R U . . .
C22 C 0.7100(2) 0.45305(16) 0.44729(11) 0.0328(7) Uani 1 1 d . . . . .
H22 H 0.719018 0.477913 0.473603 0.039 Uiso 1 1 calc R U . . .
C28 C 0.47310(17) 0.40236(14) 0.48473(9) 0.0227(6) Uani 1 1 d . . . . .
C27 C 0.53939(17) 0.38807(14) 0.51988(9) 0.0227(6) Uani 1 1 d . . . . .
H27A H 0.584809 0.421436 0.516796 0.027 Uiso 1 1 calc R U . . .
H27B H 0.514542 0.395307 0.548933 0.027 Uiso 1 1 calc R U . . .
C105 C 1.11420(19) 0.07680(17) 0.59513(10) 0.0310(7) Uani 1 1 d . . . . .
H105 H 1.128335 0.033845 0.583573 0.037 Uiso 1 1 calc R U . . .
C62 C 0.52932(19) 0.26616(16) 0.81430(11) 0.0310(7) Uani 1 1 d . . . . .
H62 H 0.495083 0.274055 0.789052 0.037 Uiso 1 1 calc R U . . .
C49 C 0.25894(19) 0.39937(17) 0.72221(12) 0.0344(7) Uani 1 1 d . . . . .
H49 H 0.247978 0.416299 0.750653 0.041 Uiso 1 1 calc R U . . .
C86 C 0.85971(16) 0.43684(14) 0.61250(10) 0.0252(6) Uani 1 1 d . . . . .
H86A H 0.825754 0.460924 0.634254 0.030 Uiso 1 1 calc R U . . .
H86B H 0.827627 0.436803 0.584437 0.030 Uiso 1 1 calc R U . . .
C60 C 0.65916(16) 0.28184(15) 0.76815(9) 0.0231(6) Uani 1 1 d . . . . .
H60A H 0.688341 0.325833 0.769853 0.028 Uiso 1 1 calc R U . . .
H60B H 0.701749 0.246320 0.764211 0.028 Uiso 1 1 calc R U . . .
C6 C 0.56985(18) 0.12687(14) 0.53283(9) 0.0222(6) Uani 1 1 d . . . . .
H6A H 0.513925 0.124849 0.545833 0.027 Uiso 1 1 calc R U . . .
H6B H 0.610061 0.108585 0.554813 0.027 Uiso 1 1 calc R U . . .
C102 C 1.07233(17) 0.20221(16) 0.62763(11) 0.0288(6) Uani 1 1 d . . . . .
H102 H 1.058548 0.245604 0.638613 0.035 Uiso 1 1 calc R U . . .
C48 C 0.34074(17) 0.39426(16) 0.70826(10) 0.0278(6) Uani 1 1 d . . . . .
H48 H 0.385283 0.407821 0.727251 0.033 Uiso 1 1 calc R U . . .
C52 C 0.29137(17) 0.34940(15) 0.63962(10) 0.0264(6) Uani 1 1 d . . . . .
H52 H 0.301865 0.331879 0.611280 0.032 Uiso 1 1 calc R U . . .
C76 C 0.34426(19) 0.21149(17) 0.72526(11) 0.0330(7) Uani 1 1 d . . . . .
H76 H 0.360351 0.257437 0.728377 0.040 Uiso 1 1 calc R U . . .
C56 C 0.4630(2) 0.48427(18) 0.80907(11) 0.0382(8) Uani 1 1 d . . . . .
H56 H 0.447504 0.472080 0.837901 0.046 Uiso 1 1 calc R U . . .
C53 C 0.59433(17) 0.41393(15) 0.71705(10) 0.0250(6) Uani 1 1 d . . . . .
H53A H 0.603201 0.436192 0.688467 0.030 Uiso 1 1 calc R U . . .
H53B H 0.648855 0.412743 0.732777 0.030 Uiso 1 1 calc R U . . .
C72 C 0.76600(19) 0.06844(16) 0.75837(10) 0.0308(7) Uani 1 1 d . . . . .
H72 H 0.814426 0.052083 0.744496 0.037 Uiso 1 1 calc R U . . .
C66 C 0.6646(2) 0.25824(17) 0.84881(10) 0.0341(7) Uani 1 1 d . . . . .
H66 H 0.723519 0.260794 0.847331 0.041 Uiso 1 1 calc R U . . .
C57 C 0.4350(2) 0.54440(17) 0.79090(11) 0.0357(7) Uani 1 1 d . . . . .
H57 H 0.400739 0.573766 0.807308 0.043 Uiso 1 1 calc R U . . .
C88 C 1.01219(19) 0.46485(17) 0.62956(11) 0.0341(7) Uani 1 1 d . . . . .
H88 H 1.015027 0.428095 0.649546 0.041 Uiso 1 1 calc R U . . .
C95 C 1.05651(19) 0.36304(17) 0.54445(11) 0.0336(7) Uani 1 1 d . . . . .
H95 H 1.036501 0.404769 0.555425 0.040 Uiso 1 1 calc R U . . .
C50 C 0.19330(18) 0.37979(18) 0.69465(12) 0.0376(8) Uani 1 1 d . . . . .
H50 H 0.137452 0.383622 0.704034 0.045 Uiso 1 1 calc R U . . .
C126 C 0.6398(2) 0.50685(19) 0.97038(12) 0.0395(8) Uani 1 1 d . . . . .
H126 H 0.652453 0.536592 0.994024 0.047 Uiso 1 1 calc R U . . .
C125 C 0.5827(2) 0.4549(2) 0.97566(12) 0.0395(8) Uani 1 1 d . . . . .
H125 H 0.556239 0.448711 1.002948 0.047 Uiso 1 1 calc R U . . .
C109 C 0.9205(2) 0.20351(17) 0.78606(11) 0.0347(7) Uani 1 1 d . . . . .
H109 H 0.868771 0.182428 0.791855 0.042 Uiso 1 1 calc R U . . .
C15 C 0.8315(2) 0.15192(19) 0.43638(12) 0.0377(8) Uani 1 1 d . . . . .
H15 H 0.878107 0.154929 0.455978 0.045 Uiso 1 1 calc R U . . .
C113 C 1.01132(19) 0.25874(19) 0.73694(12) 0.0364(7) Uani 1 1 d . . . . .
H113 H 1.022745 0.276054 0.708649 0.044 Uiso 1 1 calc R U . . .
C79 C 0.2959(2) 0.07863(19) 0.71659(13) 0.0427(8) Uani 1 1 d . . . . .
H79 H 0.279206 0.032854 0.713257 0.051 Uiso 1 1 calc R U . . .
C120 C 0.94525(19) 0.45325(16) 0.73321(11) 0.0319(7) Uani 1 1 d . . . . .
H120 H 0.943090 0.473419 0.704958 0.038 Uiso 1 1 calc R U . . .
C30 C 0.32807(19) 0.41872(19) 0.46450(12) 0.0385(8) Uani 1 1 d . . . . .
H30 H 0.271353 0.420384 0.472687 0.046 Uiso 1 1 calc R U . . .
C59 C 0.50742(18) 0.51855(16) 0.72522(10) 0.0283(6) Uani 1 1 d . . . . .
H59 H 0.522450 0.530761 0.696329 0.034 Uiso 1 1 calc R U . . .
C97 C 1.16956(19) 0.2975(2) 0.51613(11) 0.0378(8) Uani 1 1 d . . . . .
H97 H 1.226268 0.293865 0.508179 0.045 Uiso 1 1 calc R U . . .
C123 C 0.60289(19) 0.42142(17) 0.90124(11) 0.0324(7) Uani 1 1 d . . . . .
H123 H 0.589633 0.392049 0.877481 0.039 Uiso 1 1 calc R U . . .
C96 C 1.1397(2) 0.3567(2) 0.53283(12) 0.0398(8) Uani 1 1 d . . . . .
H96 H 1.176176 0.394087 0.536575 0.048 Uiso 1 1 calc R U . . .
C33 C 0.49266(19) 0.41120(19) 0.44132(11) 0.0357(7) Uani 1 1 d . . . . .
H33 H 0.549151 0.408408 0.432835 0.043 Uiso 1 1 calc R U . . .
C29 C 0.38977(19) 0.40693(18) 0.49605(11) 0.0331(7) Uani 1 1 d . . . . .
H29 H 0.374928 0.401887 0.525859 0.040 Uiso 1 1 calc R U . . .
C11 C 0.5029(2) 0.03544(18) 0.42779(11) 0.0421(8) Uani 1 1 d . . . . .
H11 H 0.456446 0.034401 0.408029 0.051 Uiso 1 1 calc R U . . .
C92 C 0.9378(2) 0.52978(17) 0.57598(12) 0.0368(7) Uani 1 1 d . . . . .
H92 H 0.888725 0.538384 0.559000 0.044 Uiso 1 1 calc R U . . .
C89 C 1.0817(2) 0.5059(2) 0.62418(14) 0.0443(9) Uani 1 1 d . . . . .
H89 H 1.131230 0.497369 0.640840 0.053 Uiso 1 1 calc R U . . .
C32 C 0.4309(2) 0.4242(2) 0.40964(12) 0.0450(9) Uani 1 1 d . . . . .
H32 H 0.445445 0.430391 0.379891 0.054 Uiso 1 1 calc R U . . .
C124 C 0.56468(19) 0.41233(18) 0.94078(11) 0.0363(7) Uani 1 1 d . . . . .
H124 H 0.525778 0.376644 0.944139 0.044 Uiso 1 1 calc R U . . .
C31 C 0.3487(2) 0.42800(19) 0.42149(12) 0.0392(8) Uani 1 1 d . . . . .
H31 H 0.306546 0.437008 0.399995 0.047 Uiso 1 1 calc R U . . .
C127 C 0.6778(2) 0.51497(17) 0.93071(11) 0.0352(7) Uani 1 1 d . . . . .
H127 H 0.717034 0.550451 0.927408 0.042 Uiso 1 1 calc R U . . .
C122 C 0.66049(19) 0.47280(16) 0.89549(11) 0.0312(7) Uani 1 1 d . . . . .
C23 C 0.6962(2) 0.48754(18) 0.40826(12) 0.0420(8) Uani 1 1 d . . . . .
H23 H 0.695690 0.535517 0.408057 0.050 Uiso 1 1 calc R U . . .
C58 C 0.45688(19) 0.56141(17) 0.74918(11) 0.0338(7) Uani 1 1 d . . . . .
H58 H 0.437528 0.602536 0.736563 0.041 Uiso 1 1 calc R U . . .
C119 C 1.0047(2) 0.47457(18) 0.76371(13) 0.0410(8) Uani 1 1 d . . . . .
H119 H 1.044076 0.508101 0.755989 0.049 Uiso 1 1 calc R U . . .
C103 C 1.15531(18) 0.18176(18) 0.62754(12) 0.0344(7) Uani 1 1 d . . . . .
H103 H 1.197560 0.210890 0.638847 0.041 Uiso 1 1 calc R U . . .
C8 C 0.6359(2) 0.03701(16) 0.48620(12) 0.0342(7) Uani 1 1 d . . . . .
H8 H 0.681313 0.036102 0.506622 0.041 Uiso 1 1 calc R U . . .
C116 C 0.8907(2) 0.37658(17) 0.78535(11) 0.0361(7) Uani 1 1 d . . . . .
H116 H 0.851388 0.343131 0.793300 0.043 Uiso 1 1 calc R U . . .
C37 C 0.28766(18) 0.14636(17) 0.47319(14) 0.0419(9) Uani 1 1 d . . . . .
H37 H 0.245370 0.113901 0.478270 0.050 Uiso 1 1 calc R U . . .
C51 C 0.20986(18) 0.35486(17) 0.65374(12) 0.0350(7) Uani 1 1 d . . . . .
H51 H 0.165165 0.341192 0.634879 0.042 Uiso 1 1 calc R U . . .
C98 C 1.1164(2) 0.24329(19) 0.51098(12) 0.0385(8) Uani 1 1 d . . . . .
H98 H 1.136435 0.202061 0.499254 0.046 Uiso 1 1 calc R U . . .
C78 C 0.2677(2) 0.1158(2) 0.75107(13) 0.0474(9) Uani 1 1 d . . . . .
H78 H 0.231876 0.095857 0.771823 0.057 Uiso 1 1 calc R U . . .
C25 C 0.6853(2) 0.38320(19) 0.37048(11) 0.0420(8) Uani 1 1 d . . . . .
H25 H 0.677086 0.358726 0.343963 0.050 Uiso 1 1 calc R U . . .
C118 C 1.0067(2) 0.44721(19) 0.80519(12) 0.0422(8) Uani 1 1 d . . . . .
H118 H 1.047411 0.461839 0.826145 0.051 Uiso 1 1 calc R U . . .
C40 C 0.4103(2) 0.24064(16) 0.45909(11) 0.0320(7) Uani 1 1 d . . . . .
H40 H 0.452302 0.273236 0.453725 0.038 Uiso 1 1 calc R U . . .
C65 C 0.6277(3) 0.24340(19) 0.88832(11) 0.0455(9) Uani 1 1 d . . . . .
H65 H 0.661517 0.235587 0.913732 0.055 Uiso 1 1 calc R U . . .
C112 C 1.0712(2) 0.2642(2) 0.77034(13) 0.0452(9) Uani 1 1 d . . . . .
H112 H 1.123193 0.285053 0.764710 0.054 Uiso 1 1 calc R U . . .
C39 C 0.3662(2) 0.21265(19) 0.42392(13) 0.0445(9) Uani 1 1 d . . . . .
H39 H 0.377821 0.226343 0.394838 0.053 Uiso 1 1 calc R U . . .
C63 C 0.4928(2) 0.25135(19) 0.85417(12) 0.0440(9) Uani 1 1 d . . . . .
H63 H 0.433893 0.249112 0.856041 0.053 Uiso 1 1 calc R U . . .
C24 C 0.6832(2) 0.45249(19) 0.36991(12) 0.0403(8) Uani 1 1 d . . . . .
H24 H 0.672750 0.475992 0.343208 0.048 Uiso 1 1 calc R U . . .
C18 C 0.6975(2) 0.14437(18) 0.37900(11) 0.0391(8) Uani 1 1 d . . . . .
H18 H 0.651204 0.141983 0.359149 0.047 Uiso 1 1 calc R U . . .
C64 C 0.5422(3) 0.2399(2) 0.89093(12) 0.0490(10) Uani 1 1 d . . . . .
H64 H 0.517270 0.229626 0.918103 0.059 Uiso 1 1 calc R U . . .
C77 C 0.2915(2) 0.1829(2) 0.75554(13) 0.0462(9) Uani 1 1 d . . . . .
H77 H 0.271838 0.209063 0.779260 0.055 Uiso 1 1 calc R U . . .
C121 C 0.7028(3) 0.4822(2) 0.85273(13) 0.0535(10) Uani 1 1 d . . . . .
H12A H 0.705427 0.438866 0.837339 0.080 Uiso 1 1 calc R U . . .
H12B H 0.759389 0.499289 0.858112 0.080 Uiso 1 1 calc R U . . .
H12C H 0.671346 0.514747 0.834707 0.080 Uiso 1 1 calc R U . . .
C110 C 0.9807(3) 0.20898(19) 0.81955(12) 0.0466(9) Uani 1 1 d . . . . .
H110 H 0.969801 0.191636 0.847901 0.056 Uiso 1 1 calc R U . . .
C9 C 0.6361(3) -0.00551(17) 0.45000(14) 0.0472(10) Uani 1 1 d . . . . .
H9 H 0.682443 -0.034171 0.445203 0.057 Uiso 1 1 calc R U . . .
C90 C 1.0790(2) 0.5587(2) 0.59476(15) 0.0501(10) Uani 1 1 d . . . . .
H90 H 1.126105 0.587106 0.591408 0.060 Uiso 1 1 calc R U . . .
C111 C 1.0555(3) 0.2395(2) 0.81143(13) 0.0481(10) Uani 1 1 d . . . . .
H111 H 1.096427 0.243526 0.834211 0.058 Uiso 1 1 calc R U . . .
C117 C 0.9498(3) 0.3987(2) 0.81616(12) 0.0465(9) Uani 1 1 d . . . . .
H117 H 0.950633 0.380189 0.844891 0.056 Uiso 1 1 calc R U . . .
C38 C 0.3053(2) 0.16488(19) 0.43126(14) 0.0464(9) Uani 1 1 d . . . . .
H38 H 0.275794 0.144986 0.407237 0.056 Uiso 1 1 calc R U . . .
C10 C 0.5693(3) -0.00618(18) 0.42109(12) 0.0507(10) Uani 1 1 d . . . . .
H10 H 0.569308 -0.035575 0.396476 0.061 Uiso 1 1 calc R U . . .
C91 C 1.0073(2) 0.5701(2) 0.57029(14) 0.0493(10) Uani 1 1 d . . . . .
H91 H 1.005511 0.605694 0.549421 0.059 Uiso 1 1 calc R U . . .
C17 C 0.7765(3) 0.1269(2) 0.36500(13) 0.0536(10) Uani 1 1 d . . . . .
H17 H 0.784332 0.112347 0.335703 0.064 Uiso 1 1 calc R U . . .
C16 C 0.8430(3) 0.1308(2) 0.39387(14) 0.0542(11) Uani 1 1 d . . . . .
H16 H 0.897186 0.119024 0.384523 0.065 Uiso 1 1 calc R U . . .

loop_
_atom_site_aniso_label
_atom_site_aniso_U_11
_atom_site_aniso_U_22
_atom_site_aniso_U_33
_atom_site_aniso_U_23
_atom_site_aniso_U_13
_atom_site_aniso_U_12
Sb1 0.01727(8) 0.01709(8) 0.01572(9) 0.00002(6) -0.00015(6) 0.00098(6)
Sb2 0.01937(8) 0.01944(9) 0.02081(9) -0.00009(7) 0.00035(6) -0.00021(6)
Co2 0.01338(18) 0.0165(2) 0.0145(2) -0.00005(16) 0.00099(15) -0.00033(15)
Co3 0.01231(18) 0.0178(2) 0.0159(2) -0.00052(16) 0.00026(15) 0.00050(15)
Co1 0.01563(18) 0.0154(2) 0.0134(2) -0.00076(16) -0.00086(15) -0.00038(15)
C81 0.0130(11) 0.0215(14) 0.0217(14) -0.0007(11) 0.0010(10) -0.0010(10)
C45 0.0155(11) 0.0188(13) 0.0146(12) 0.0011(10) 0.0022(9) -0.0016(10)
C5 0.0182(12) 0.0205(13) 0.0131(12) -0.0017(10) -0.0027(9) -0.0011(10)
C44 0.0165(11) 0.0190(13) 0.0159(13) 0.0008(10) 0.0011(9) -0.0003(10)
C43 0.0175(12) 0.0242(14) 0.0139(13) -0.0010(10) 0.0032(10) -0.0007(10)
C2 0.0186(12) 0.0196(13) 0.0145(13) -0.0026(10) -0.0023(10) 0.0003(10)
C83 0.0125(11) 0.0233(14) 0.0222(14) -0.0013(11) 0.0002(10) 0.0005(10)
C1 0.0211(12) 0.0173(13) 0.0136(13) -0.0007(10) -0.0018(10) -0.0025(10)
C41 0.0148(11) 0.0194(13) 0.0179(13) 0.0012(10) 0.0039(10) -0.0001(10)
C115 0.0244(13) 0.0209(14) 0.0222(14) -0.0071(11) -0.0006(11) 0.0027(11)
C85 0.0139(11) 0.0219(14) 0.0219(14) -0.0017(11) -0.0014(10) -0.0015(10)
C68 0.0242(13) 0.0181(13) 0.0221(14) 0.0067(11) -0.0013(11) -0.0008(10)
C94 0.0197(12) 0.0348(16) 0.0140(13) 0.0002(11) 0.0008(10) 0.0000(11)
C100 0.0178(12) 0.0193(14) 0.0336(16) -0.0042(12) 0.0013(11) 0.0019(10)
C4 0.0217(12) 0.0175(13) 0.0146(13) 0.0005(10) -0.0020(10) -0.0008(10)
C14 0.0282(14) 0.0182(13) 0.0228(15) -0.0020(11) 0.0059(11) -0.0012(11)
C82 0.0115(11) 0.0214(14) 0.0233(14) -0.0014(11) 0.0004(10) -0.0030(9)
C20 0.0240(13) 0.0272(15) 0.0226(15) 0.0051(12) -0.0002(11) -0.0054(11)
C70 0.0374(15) 0.0237(15) 0.0218(15) 0.0062(12) -0.0026(12) 0.0003(12)
C87 0.0246(13) 0.0213(14) 0.0334(16) -0.0014(12) 0.0085(12) -0.0003(11)
C84 0.0127(11) 0.0223(14) 0.0238(14) -0.0003(11) -0.0015(10) -0.0019(10)
C3 0.0196(12) 0.0210(13) 0.0138(13) 0.0029(10) -0.0029(10) -0.0011(10)
C54 0.0200(12) 0.0205(14) 0.0234(14) -0.0054(11) -0.0013(10) -0.0032(10)
C35 0.0162(12) 0.0207(14) 0.0314(16) -0.0003(12) -0.0035(11) 0.0007(10)
C114 0.0189(12) 0.0315(16) 0.0240(15) -0.0105(12) 0.0011(11) -0.0019(11)
C74 0.0190(12) 0.0195(13) 0.0179(13) 0.0000(10) -0.0005(10) -0.0027(10)
C101 0.0193(12) 0.0250(14) 0.0214(14) 0.0001(11) 0.0022(10) 0.0034(11)
C42 0.0195(12) 0.0194(13) 0.0194(14) -0.0044(11) 0.0050(10) -0.0018(10)
C108 0.0287(14) 0.0237(15) 0.0245(15) 0.0010(12) -0.0044(12) 0.0048(11)
C69 0.0267(14) 0.0209(14) 0.0271(15) 0.0031(12) 0.0047(11) 0.0011(11)
C75 0.0140(11) 0.0240(14) 0.0214(14) 0.0042(11) -0.0025(10) -0.0005(10)
C21 0.0197(12) 0.0221(14) 0.0248(15) 0.0047(11) 0.0030(11) -0.0031(10)
C7 0.0300(14) 0.0150(13) 0.0219(14) 0.0009(11) 0.0030(11) -0.0048(11)
C34 0.0200(13) 0.0286(15) 0.0199(14) -0.0005(11) 0.0026(10) 0.0005(11)
C107 0.0221(13) 0.0306(16) 0.0244(15) 0.0062(12) -0.0006(11) -0.0020(11)
C55 0.0407(16) 0.0262(16) 0.0253(16) -0.0012(13) -0.0010(13) 0.0062(13)
C13 0.0209(12) 0.0244(14) 0.0190(14) -0.0016(11) -0.0001(10) 0.0029(11)
C93 0.0187(12) 0.0346(16) 0.0201(14) -0.0006(12) 0.0012(10) -0.0013(11)
C61 0.0340(15) 0.0212(14) 0.0185(14) -0.0039(11) 0.0019(11) -0.0046(11)
C12 0.0366(15) 0.0246(15) 0.0235(15) -0.0025(12) -0.0020(12) -0.0038(12)
C106 0.0253(13) 0.0259(15) 0.0281(16) -0.0041(12) -0.0008(11) 0.0048(11)
C26 0.0505(19) 0.0269(16) 0.0271(17) 0.0037(13) 0.0032(14) -0.0080(14)
C67 0.0214(13) 0.0216(14) 0.0255(15) 0.0080(11) -0.0030(11) -0.0015(11)
C19 0.0335(15) 0.0253(15) 0.0256(16) 0.0006(12) 0.0022(12) -0.0031(12)
C71 0.0311(15) 0.0244(15) 0.0291(16) 0.0049(12) -0.0074(12) 0.0055(12)
C47 0.0209(13) 0.0144(13) 0.0281(15) 0.0062(11) 0.0001(11) 0.0016(10)
C73 0.0321(15) 0.0278(16) 0.0238(15) 0.0061(12) 0.0014(12) 0.0062(12)
C99 0.0330(15) 0.0330(17) 0.0293(17) -0.0042(13) 0.0090(13) -0.0025(13)
C80 0.0277(14) 0.0272(16) 0.0337(17) 0.0017(13) -0.0001(12) -0.0053(12)
C104 0.0216(13) 0.0446(19) 0.0319(17) 0.0020(14) 0.0028(12) 0.0108(13)
C36 0.0200(13) 0.0250(15) 0.052(2) 0.0014(14) 0.0056(13) -0.0002(11)
C46 0.0201(12) 0.0208(14) 0.0221(14) 0.0044(11) 0.0020(10) 0.0022(10)
C22 0.0428(17) 0.0243(16) 0.0316(17) 0.0023(13) 0.0060(14) -0.0015(13)
C28 0.0261(13) 0.0165(13) 0.0253(15) 0.0001(11) -0.0038(11) 0.0043(11)
C27 0.0272(13) 0.0164(13) 0.0243(15) -0.0006(11) -0.0041(11) 0.0025(11)
C105 0.0337(15) 0.0314(17) 0.0278(16) -0.0037(13) 0.0023(12) 0.0122(13)
C62 0.0348(16) 0.0317(17) 0.0267(16) -0.0029(13) 0.0077(13) -0.0046(13)
C49 0.0302(15) 0.0342(18) 0.0391(19) 0.0009(14) 0.0095(13) 0.0071(13)
C86 0.0207(13) 0.0189(14) 0.0362(17) 0.0032(12) 0.0019(11) -0.0007(11)
C60 0.0208(12) 0.0317(16) 0.0169(14) -0.0015(11) -0.0008(10) -0.0043(11)
C6 0.0308(14) 0.0170(13) 0.0187(14) -0.0002(11) -0.0013(11) -0.0035(11)
C102 0.0210(13) 0.0278(15) 0.0375(18) -0.0057(13) 0.0011(12) 0.0022(11)
C48 0.0216(13) 0.0294(16) 0.0324(17) -0.0004(13) 0.0000(12) 0.0023(11)
C52 0.0244(13) 0.0249(15) 0.0299(16) 0.0064(12) -0.0036(12) -0.0020(11)
C76 0.0336(15) 0.0317(17) 0.0342(18) 0.0000(14) 0.0122(13) -0.0035(13)
C56 0.0514(19) 0.0394(19) 0.0242(16) -0.0026(14) 0.0092(14) 0.0083(15)
C53 0.0230(13) 0.0209(14) 0.0312(16) -0.0070(12) 0.0058(11) -0.0039(11)
C72 0.0309(15) 0.0329(17) 0.0286(17) 0.0061(13) 0.0033(12) 0.0087(13)
C66 0.0495(18) 0.0298(17) 0.0228(16) -0.0013(13) -0.0047(13) -0.0065(14)
C57 0.0389(17) 0.0317(17) 0.0369(18) -0.0070(14) 0.0080(14) 0.0073(14)
C88 0.0289(15) 0.0312(17) 0.0422(19) 0.0031(14) 0.0030(13) -0.0050(13)
C95 0.0278(15) 0.0347(18) 0.0386(19) -0.0089(14) 0.0098(13) -0.0028(13)
C50 0.0191(14) 0.0391(19) 0.055(2) 0.0103(16) 0.0075(14) 0.0046(12)
C126 0.0439(18) 0.0391(19) 0.0350(19) -0.0082(15) -0.0093(15) 0.0112(15)
C125 0.0317(16) 0.055(2) 0.0322(18) 0.0075(16) 0.0038(13) 0.0141(15)
C109 0.0486(18) 0.0300(17) 0.0254(17) 0.0023(13) -0.0009(14) -0.0006(14)
C15 0.0310(16) 0.046(2) 0.0366(19) -0.0079(16) 0.0087(14) 0.0031(14)
C113 0.0304(16) 0.043(2) 0.0350(18) 0.0065(15) -0.0064(13) -0.0006(14)
C79 0.0421(18) 0.0329(19) 0.053(2) 0.0092(16) 0.0049(16) -0.0141(15)
C120 0.0374(16) 0.0260(16) 0.0320(17) -0.0021(13) -0.0037(13) -0.0015(13)
C30 0.0250(15) 0.048(2) 0.043(2) 0.0060(16) -0.0015(13) 0.0091(14)
C59 0.0302(14) 0.0257(15) 0.0292(16) 0.0008(12) 0.0047(12) -0.0015(12)
C97 0.0234(14) 0.054(2) 0.0361(19) -0.0004(16) 0.0111(13) 0.0022(14)
C123 0.0340(15) 0.0304(17) 0.0326(17) -0.0001(13) -0.0041(13) 0.0000(13)
C96 0.0294(16) 0.047(2) 0.043(2) -0.0083(16) 0.0121(14) -0.0113(14)
C33 0.0287(15) 0.048(2) 0.0309(18) 0.0135(15) 0.0019(13) 0.0057(14)
C29 0.0323(15) 0.0402(19) 0.0269(16) 0.0036(14) 0.0031(13) 0.0122(13)
C11 0.065(2) 0.0323(18) 0.0288(18) -0.0031(14) -0.0026(16) -0.0114(17)
C92 0.0351(16) 0.0301(17) 0.046(2) 0.0095(15) 0.0089(14) 0.0016(13)
C89 0.0287(16) 0.043(2) 0.062(2) -0.0009(18) 0.0028(15) -0.0120(15)
C32 0.0404(18) 0.067(3) 0.0272(18) 0.0130(17) 0.0006(14) 0.0097(17)
C124 0.0285(15) 0.0400(19) 0.0404(19) 0.0081(15) 0.0016(13) -0.0044(13)
C31 0.0350(17) 0.047(2) 0.0353(19) 0.0031(16) -0.0116(14) 0.0063(15)
C127 0.0341(16) 0.0279(17) 0.043(2) 0.0048(14) -0.0080(14) -0.0022(13)
C122 0.0317(15) 0.0290(16) 0.0330(17) 0.0081(13) 0.0001(13) 0.0010(12)
C23 0.055(2) 0.0270(17) 0.044(2) 0.0147(15) 0.0097(16) 0.0022(15)
C58 0.0338(16) 0.0270(16) 0.0406(19) 0.0014(14) 0.0020(14) 0.0064(13)
C119 0.0405(18) 0.0331(18) 0.049(2) -0.0059(16) -0.0068(15) -0.0078(14)
C103 0.0203(14) 0.0390(18) 0.0438(19) -0.0032(15) -0.0022(13) 0.0001(12)
C8 0.0398(17) 0.0194(15) 0.0436(19) 0.0012(14) 0.0046(14) 0.0011(13)
C116 0.0476(18) 0.0323(18) 0.0284(17) -0.0042(14) 0.0022(14) -0.0052(14)
C37 0.0195(14) 0.0257(17) 0.080(3) -0.0074(17) -0.0070(15) -0.0049(12)
C51 0.0226(14) 0.0346(18) 0.047(2) 0.0084(15) -0.0068(13) -0.0022(12)
C98 0.0378(17) 0.0392(19) 0.0393(19) -0.0023(15) 0.0156(14) 0.0073(14)
C78 0.0381(18) 0.056(2) 0.049(2) 0.0137(19) 0.0155(16) -0.0137(17)
C25 0.061(2) 0.043(2) 0.0222(17) 0.0059(14) 0.0006(15) -0.0123(17)
C118 0.0493(19) 0.0385(19) 0.038(2) -0.0108(16) -0.0200(16) 0.0002(16)
C40 0.0397(17) 0.0262(16) 0.0295(17) 0.0021(13) -0.0115(13) -0.0097(13)
C65 0.079(3) 0.037(2) 0.0202(17) 0.0003(14) -0.0029(16) -0.0092(18)
C112 0.0341(17) 0.050(2) 0.051(2) 0.0029(18) -0.0161(16) -0.0026(15)
C39 0.060(2) 0.0365(19) 0.036(2) 0.0024(15) -0.0231(17) -0.0043(16)
C63 0.054(2) 0.040(2) 0.040(2) -0.0061(16) 0.0210(17) -0.0109(16)
C24 0.0461(19) 0.042(2) 0.0327(19) 0.0187(16) 0.0055(15) -0.0028(15)
C18 0.060(2) 0.0346(18) 0.0230(16) -0.0035(14) -0.0023(15) -0.0061(16)
C64 0.082(3) 0.040(2) 0.0255(18) -0.0012(15) 0.0209(18) -0.0163(19)
C77 0.0438(19) 0.053(2) 0.042(2) 0.0040(17) 0.0214(16) -0.0057(17)
C121 0.059(2) 0.062(3) 0.040(2) 0.0094(19) 0.0098(18) -0.012(2)
C110 0.079(3) 0.036(2) 0.0239(18) 0.0004(15) -0.0128(17) 0.0059(18)
C9 0.064(2) 0.0215(17) 0.057(2) -0.0012(16) 0.029(2) 0.0041(16)
C90 0.0364(18) 0.039(2) 0.075(3) 0.002(2) 0.0176(18) -0.0148(15)
C111 0.060(2) 0.039(2) 0.044(2) -0.0017(17) -0.0301(18) 0.0036(17)
C117 0.072(2) 0.041(2) 0.0263(18) -0.0029(15) -0.0109(17) -0.0001(18)
C38 0.0430(19) 0.037(2) 0.058(3) -0.0044(18) -0.0286(18) -0.0036(15)
C10 0.098(3) 0.0256(18) 0.0298(19) -0.0076(14) 0.025(2) -0.0112(19)
C91 0.051(2) 0.0342(19) 0.063(3) 0.0165(18) 0.0198(19) -0.0082(16)
C17 0.075(3) 0.054(2) 0.032(2) -0.0124(18) 0.0187(19) 0.003(2)
C16 0.051(2) 0.067(3) 0.045(2) -0.015(2) 0.0208(18) 0.0089(19)

loop_
_atom_type_symbol
_atom_type_description
_atom_type_scat_dispersion_real
_atom_type_scat_dispersion_imag
_atom_type_scat_source
C C 0.0181 0.0091 'International Tables Vol C Tables 4.2.6.8 and 6.1.1.4'
H H 0.0000 0.0000 'International Tables Vol C Tables 4.2.6.8 and 6.1.1.4'
Co Co -2.3653 3.6143 'International Tables Vol C Tables 4.2.6.8 and 6.1.1.4'
Sb Sb -0.0562 5.8946 'International Tables Vol C Tables 4.2.6.8 and 6.1.1.4'

loop_
_exptl_crystal_face_index_h
_exptl_crystal_face_index_k
_exptl_crystal_face_index_l
_exptl_crystal_face_perp_dist
9 4 -8 0.0264
1 10 12 0.0180
1 -1 20 0.0403
0 1 -20 0.0332
9 0 -11 0.0295
-8 5 10 0.0267
-8 -7 6 0.0342
-2 -10 -11 0.0263
-4 -9 12 0.0414
-10 0 8 0.0280
-3 11 -8 0.0068
8 1 -13 0.0219

loop_
_geom_angle_atom_site_label_1
_geom_angle_atom_site_label_2
_geom_angle_atom_site_label_3
_geom_angle
_geom_angle_site_symmetry_1
_geom_angle_site_symmetry_3
_geom_angle_publ_flag
Co2 Sb1 Co3 67.700(14) . . ?
Co1 Sb1 Co2 67.748(14) . . ?
Co1 Sb1 Co3 67.839(14) . . ?
Co3 Sb2 Co2 67.704(14) . . ?
Co1 Sb2 Co2 67.814(14) . . ?
Co1 Sb2 Co3 68.072(14) . . ?
Sb1 Co2 Sb2 99.543(15) . . ?
Sb1 Co2 Co3 56.198(12) . . ?
Sb1 Co2 Co1 56.057(12) . . ?
Sb2 Co2 Co3 56.013(12) . . ?
Sb2 Co2 Co1 55.771(13) . . ?
Co1 Co2 Co3 60.090(14) . . ?
C45 Co2 Sb1 111.56(7) . . ?
C45 Co2 Sb2 132.28(7) . . ?
C45 Co2 Co3 167.75(8) . . ?
C45 Co2 Co1 114.96(7) . . ?
C45 Co2 C44 39.60(10) . . ?
C45 Co2 C43 65.94(10) . . ?
C45 Co2 C42 66.84(10) . . ?
C44 Co2 Sb1 99.36(7) . . ?
C44 Co2 Sb2 160.95(7) . . ?
C44 Co2 Co3 136.14(7) . . ?
C44 Co2 Co1 139.99(7) . . ?
C44 Co2 C43 39.07(10) . . ?
C43 Co2 Sb1 121.20(7) . . ?
C43 Co2 Sb2 125.83(8) . . ?
C43 Co2 Co3 118.45(7) . . ?
C43 Co2 Co1 177.23(7) . . ?
C41 Co2 Sb1 148.43(7) . . ?
C41 Co2 Sb2 97.51(7) . . ?
C41 Co2 Co3 151.71(7) . . ?
C41 Co2 Co1 115.96(7) . . ?
C41 Co2 C45 39.95(10) . . ?
C41 Co2 C44 66.90(10) . . ?
C41 Co2 C43 66.51(10) . . ?
C41 Co2 C42 40.12(10) . . ?
C42 Co2 Sb1 160.47(8) . . ?
C42 Co2 Sb2 94.54(8) . . ?
C42 Co2 Co3 124.33(7) . . ?
C42 Co2 Co1 143.23(8) . . ?
C42 Co2 C44 66.54(10) . . ?
C42 Co2 C43 39.48(11) . . ?
Sb1 Co3 Co2 56.101(12) . . ?
Sb1 Co3 Co1 55.963(12) . . ?
Sb2 Co3 Sb1 99.680(14) . . ?
Sb2 Co3 Co2 56.283(12) . . ?
Sb2 Co3 Co1 55.777(12) . . ?
Co2 Co3 Co1 59.917(14) . . ?
C81 Co3 Sb1 166.14(7) . . ?
C81 Co3 Sb2 93.41(7) . . ?
C81 Co3 Co2 136.93(7) . . ?
C81 Co3 Co1 130.90(8) . . ?
C81 Co3 C82 39.45(10) . . ?
C83 Co3 Sb1 99.47(8) . . ?
C83 Co3 Sb2 157.59(8) . . ?
C83 Co3 Co2 145.96(8) . . ?
C83 Co3 Co1 129.55(8) . . ?
C83 Co3 C81 66.80(10) . . ?
C83 Co3 C82 39.63(11) . . ?
C85 Co3 Sb1 137.97(8) . . ?
C85 Co3 Sb2 104.63(8) . . ?
C85 Co3 Co2 112.87(7) . . ?
C85 Co3 Co1 160.32(8) . . ?
C85 Co3 C81 40.18(11) . . ?
C85 Co3 C83 67.53(10) . . ?
C85 Co3 C82 67.05(10) . . ?
C82 Co3 Sb1 128.04(8) . . ?
C82 Co3 Sb2 118.08(8) . . ?
C82 Co3 Co2 174.35(8) . . ?
C82 Co3 Co1 118.15(8) . . ?
C84 Co3 Sb1 103.73(8) . . ?
C84 Co3 Sb2 142.97(8) . . ?
C84 Co3 Co2 117.03(8) . . ?
C84 Co3 Co1 158.55(8) . . ?
C84 Co3 C81 67.35(10) . . ?
C84 Co3 C83 39.97(11) . . ?
C84 Co3 C85 40.55(11) . . ?
C84 Co3 C82 66.87(10) . . ?
Sb1 Co1 Co2 56.195(13) . . ?
Sb1 Co1 Co3 56.198(12) . . ?
Sb2 Co1 Sb1 100.168(15) . . ?
Sb2 Co1 Co2 56.416(13) . . ?
Sb2 Co1 Co3 56.151(12) . . ?
Co2 Co1 Co3 59.992(14) . . ?
C5 Co1 Sb1 124.15(8) . . ?
C5 Co1 Sb2 120.93(7) . . ?
C5 Co1 Co2 116.79(7) . . ?
C5 Co1 Co3 176.33(7) . . ?
C5 Co1 C1 39.76(10) . . ?
C2 Co1 Sb1 104.84(7) . . ?
C2 Co1 Sb2 140.85(8) . . ?
C2 Co1 Co2 160.06(8) . . ?
C2 Co1 Co3 117.02(7) . . ?
C2 Co1 C5 66.63(10) . . ?
C2 Co1 C1 39.79(10) . . ?
C2 Co1 C4 67.34(10) . . ?
C2 Co1 C3 40.23(11) . . ?
C1 Co1 Sb1 97.20(7) . . ?
C1 Co1 Sb2 160.24(7) . . ?
C1 Co1 Co2 129.46(7) . . ?
C1 Co1 Co3 143.35(7) . . ?
C4 Co1 Sb1 163.27(7) . . ?
C4 Co1 Sb2 94.47(7) . . ?
C4 Co1 Co2 128.89(7) . . ?
C4 Co1 Co3 140.35(7) . . ?
C4 Co1 C5 39.57(10) . . ?
C4 Co1 C1 67.13(10) . . ?
C3 Co1 Sb1 140.69(8) . . ?
C3 Co1 Sb2 103.80(8) . . ?
C3 Co1 Co2 159.55(8) . . ?
C3 Co1 Co3 115.62(7) . . ?
C3 Co1 C5 66.67(10) . . ?
C3 Co1 C1 67.20(10) . . ?
C3 Co1 C4 40.09(10) . . ?
C85 C81 Co3 68.82(14) . . ?
C85 C81 C86 126.4(2) . . ?
C82 C81 Co3 70.57(15) . . ?
C82 C81 C85 108.0(2) . . ?
C82 C81 C86 125.6(3) . . ?
C86 C81 Co3 126.09(17) . . ?
C44 C45 Co2 71.81(14) . . ?
C44 C45 C74 124.1(2) . . ?
C41 C45 Co2 69.87(14) . . ?
C41 C45 C44 108.9(2) . . ?
C41 C45 C74 126.2(2) . . ?
C74 C45 Co2 131.97(18) . . ?
C1 C5 Co1 70.25(14) . . ?
C1 C5 C34 124.2(2) . . ?
C4 C5 Co1 70.16(14) . . ?
C4 C5 C1 109.2(2) . . ?
C4 C5 C34 126.1(2) . . ?
C34 C5 Co1 132.03(19) . . ?
C45 C44 Co2 68.59(14) . . ?
C45 C44 C67 120.8(2) . . ?
C43 C44 Co2 70.89(15) . . ?
C43 C44 C45 107.3(2) . . ?
C43 C44 C67 130.6(2) . . ?
C67 C44 Co2 135.48(19) . . ?
C44 C43 Co2 70.04(15) . . ?
C44 C43 C42 108.5(2) . . ?
C44 C43 C60 125.6(2) . . ?
C42 C43 Co2 68.96(15) . . ?
C42 C43 C60 125.1(2) . . ?
C60 C43 Co2 135.04(18) . . ?
C1 C2 Co1 71.49(15) . . ?
C1 C2 C3 108.8(2) . . ?
C1 C2 C13 125.1(2) . . ?
C3 C2 Co1 70.10(15) . . ?
C3 C2 C13 126.1(2) . . ?
C13 C2 Co1 126.68(18) . . ?
C100 C83 Co3 125.89(18) . . ?
C82 C83 Co3 70.70(14) . . ?
C82 C83 C100 125.5(3) . . ?
C84 C83 Co3 69.05(14) . . ?
C84 C83 C100 126.7(3) . . ?
C84 C83 C82 107.9(2) . . ?
C5 C1 Co1 69.99(14) . . ?
C5 C1 C6 125.4(2) . . ?
C2 C1 Co1 68.72(14) . . ?
C2 C1 C5 106.9(2) . . ?
C2 C1 C6 127.7(2) . . ?
C6 C1 Co1 126.87(19) . . ?
C45 C41 Co2 70.18(14) . . ?
C45 C41 C42 107.6(2) . . ?
C45 C41 C46 125.5(2) . . ?
C42 C41 Co2 70.82(14) . . ?
C42 C41 C46 126.8(2) . . ?
C46 C41 Co2 127.22(18) . . ?
C120 C115 C114 120.8(3) . . ?
C116 C115 C114 120.9(3) . . ?
C116 C115 C120 118.3(3) . . ?
C81 C85 Co3 70.99(15) . . ?
C81 C85 C84 107.4(2) . . ?
C81 C85 C114 126.7(3) . . ?
C84 C85 Co3 69.64(15) . . ?
C84 C85 C114 125.7(3) . . ?
C114 C85 Co3 121.15(17) . . ?
C69 C68 C67 120.2(2) . . ?
C69 C68 C73 117.9(3) . . ?
C73 C68 C67 121.7(3) . . ?
C99 C94 C93 120.5(3) . . ?
C99 C94 C95 118.5(3) . . ?
C95 C94 C93 121.0(3) . . ?
C83 C100 H10A 107.9 . . ?
C83 C100 H10B 107.9 . . ?
C83 C100 C101 117.6(2) . . ?
H10A C100 H10B 107.2 . . ?
C101 C100 H10A 107.9 . . ?
C101 C100 H10B 107.9 . . ?
C5 C4 Co1 70.27(14) . . ?
C5 C4 C3 107.1(2) . . ?
C5 C4 C27 125.7(2) . . ?
C3 C4 Co1 68.99(14) . . ?
C3 C4 C27 127.2(2) . . ?
C27 C4 Co1 126.47(19) . . ?
C19 C14 C13 123.0(3) . . ?
C19 C14 C15 118.5(3) . . ?
C15 C14 C13 118.4(3) . . ?
C81 C82 Co3 69.98(14) . . ?
C81 C82 C83 108.5(2) . . ?
C81 C82 C93 125.0(3) . . ?
C83 C82 Co3 69.67(14) . . ?
C83 C82 C93 126.5(3) . . ?
C93 C82 Co3 126.34(17) . . ?
H20A C20 H20B 107.4 . . ?
C3 C20 H20A 108.3 . . ?
C3 C20 H20B 108.3 . . ?
C3 C20 C21 116.1(2) . . ?
C21 C20 H20A 108.3 . . ?
C21 C20 H20B 108.3 . . ?
C69 C70 H70 120.2 . . ?
C69 C70 C71 119.5(3) . . ?
C71 C70 H70 120.2 . . ?
C88 C87 C86 122.9(3) . . ?
C92 C87 C86 119.2(3) . . ?
C92 C87 C88 117.9(3) . . ?
C83 C84 Co3 70.98(15) . . ?
C83 C84 C85 108.2(2) . . ?
C83 C84 C107 126.2(3) . . ?
C85 C84 Co3 69.81(14) . . ?
C85 C84 C107 125.5(3) . . ?
C107 C84 Co3 125.13(18) . . ?
C2 C3 Co1 69.67(15) . . ?
C2 C3 C4 108.1(2) . . ?
C2 C3 C20 125.5(2) . . ?
C4 C3 Co1 70.92(15) . . ?
C4 C3 C20 126.5(2) . . ?
C20 C3 Co1 124.83(19) . . ?
C55 C54 C53 122.2(3) . . ?
C55 C54 C59 118.2(3) . . ?
C59 C54 C53 119.5(3) . . ?
C36 C35 C34 120.2(3) . . ?
C36 C35 C40 118.0(3) . . ?
C40 C35 C34 121.8(2) . . ?
C115 C114 H11A 108.0 . . ?
C115 C114 H11B 108.0 . . ?
C85 C114 C115 117.3(2) . . ?
C85 C114 H11A 108.0 . . ?
C85 C114 H11B 108.0 . . ?
H11A C114 H11B 107.2 . . ?
C45 C74 H74A 109.1 . . ?
C45 C74 H74B 109.1 . . ?
C45 C74 C75 112.6(2) . . ?
H74A C74 H74B 107.8 . . ?
C75 C74 H74A 109.1 . . ?
C75 C74 H74B 109.1 . . ?
C106 C101 C100 118.1(2) . . ?
C102 C101 C100 123.4(3) . . ?
C102 C101 C106 118.5(3) . . ?
C43 C42 Co2 71.56(15) . . ?
C43 C42 C41 107.5(2) . . ?
C43 C42 C53 126.4(2) . . ?
C41 C42 Co2 69.06(14) . . ?
C41 C42 C53 126.0(2) . . ?
C53 C42 Co2 125.04(18) . . ?
C109 C108 C107 118.7(3) . . ?
C113 C108 C107 123.0(3) . . ?
C113 C108 C109 118.2(3) . . ?
C68 C69 C70 121.6(3) . . ?
C68 C69 H69 119.2 . . ?
C70 C69 H69 119.2 . . ?
C80 C75 C74 120.3(3) . . ?
C80 C75 C76 118.4(3) . . ?
C76 C75 C74 121.3(3) . . ?
C26 C21 C20 122.1(3) . . ?
C22 C21 C20 120.1(3) . . ?
C22 C21 C26 117.8(3) . . ?
C12 C7 C6 121.3(3) . . ?
C8 C7 C12 118.4(3) . . ?
C8 C7 C6 120.3(3) . . ?
C5 C34 C35 112.1(2) . . ?
C5 C34 H34A 109.2 . . ?
C5 C34 H34B 109.2 . . ?
C35 C34 H34A 109.2 . . ?
C35 C34 H34B 109.2 . . ?
H34A C34 H34B 107.9 . . ?
C84 C107 C108 116.4(2) . . ?
C84 C107 H10C 108.2 . . ?
C84 C107 H10D 108.2 . . ?
C108 C107 H10C 108.2 . . ?
C108 C107 H10D 108.2 . . ?
H10C C107 H10D 107.3 . . ?
C54 C55 H55 119.4 . . ?
C54 C55 C56 121.2(3) . . ?
C56 C55 H55 119.4 . . ?
C2 C13 C14 116.4(2) . . ?
C2 C13 H13A 108.2 . . ?
C2 C13 H13B 108.2 . . ?
C14 C13 H13A 108.2 . . ?
C14 C13 H13B 108.2 . . ?
H13A C13 H13B 107.3 . . ?
C94 C93 H93A 108.1 . . ?
C94 C93 H93B 108.1 . . ?
C82 C93 C94 116.8(2) . . ?
C82 C93 H93A 108.1 . . ?
C82 C93 H93B 108.1 . . ?
H93A C93 H93B 107.3 . . ?
C62 C61 C60 123.0(3) . . ?
C62 C61 C66 118.6(3) . . ?
C66 C61 C60 118.3(3) . . ?
C7 C12 H12 119.7 . . ?
C7 C12 C11 120.6(3) . . ?
C11 C12 H12 119.7 . . ?
C101 C106 H106 119.6 . . ?
C105 C106 C101 120.9(3) . . ?
C105 C106 H106 119.6 . . ?
C21 C26 H26 119.7 . . ?
C25 C26 C21 120.7(3) . . ?
C25 C26 H26 119.7 . . ?
C44 C67 H67A 107.0 . . ?
C44 C67 H67B 107.0 . . ?
C68 C67 C44 121.1(2) . . ?
C68 C67 H67A 107.0 . . ?
C68 C67 H67B 107.0 . . ?
H67A C67 H67B 106.8 . . ?
C14 C19 H19 119.8 . . ?
C18 C19 C14 120.5(3) . . ?
C18 C19 H19 119.8 . . ?
C70 C71 H71 120.2 . . ?
C72 C71 C70 119.6(3) . . ?
C72 C71 H71 120.2 . . ?
C48 C47 C46 121.3(2) . . ?
C48 C47 C52 118.6(3) . . ?
C52 C47 C46 120.1(3) . . ?
C68 C73 H73 119.4 . . ?
C72 C73 C68 121.1(3) . . ?
C72 C73 H73 119.4 . . ?
C94 C99 H99 119.5 . . ?
C94 C99 C98 121.1(3) . . ?
C98 C99 H99 119.5 . . ?
C75 C80 H80 119.5 . . ?
C75 C80 C79 121.0(3) . . ?
C79 C80 H80 119.5 . . ?
C105 C104 H104 120.2 . . ?
C103 C104 H104 120.2 . . ?
C103 C104 C105 119.7(3) . . ?
C35 C36 H36 119.7 . . ?
C35 C36 C37 120.6(3) . . ?
C37 C36 H36 119.7 . . ?
C41 C46 C47 114.2(2) . . ?
C41 C46 H46A 108.7 . . ?
C41 C46 H46B 108.7 . . ?
C47 C46 H46A 108.7 . . ?
C47 C46 H46B 108.7 . . ?
H46A C46 H46B 107.6 . . ?
C21 C22 H22 119.3 . . ?
C21 C22 C23 121.4(3) . . ?
C23 C22 H22 119.3 . . ?
C33 C28 C27 122.1(3) . . ?
C33 C28 C29 118.0(3) . . ?
C29 C28 C27 120.0(3) . . ?
C4 C27 C28 115.7(2) . . ?
C4 C27 H27A 108.4 . . ?
C4 C27 H27B 108.4 . . ?
C28 C27 H27A 108.4 . . ?
C28 C27 H27B 108.4 . . ?
H27A C27 H27B 107.4 . . ?
C106 C105 H105 120.0 . . ?
C104 C105 C106 120.0(3) . . ?
C104 C105 H105 120.0 . . ?
C61 C62 H62 119.7 . . ?
C61 C62 C63 120.6(3) . . ?
C63 C62 H62 119.7 . . ?
C48 C49 H49 119.9 . . ?
C50 C49 H49 119.9 . . ?
C50 C49 C48 120.2(3) . . ?
C81 C86 C87 117.3(2) . . ?
C81 C86 H86A 108.0 . . ?
C81 C86 H86B 108.0 . . ?
C87 C86 H86A 108.0 . . ?
C87 C86 H86B 108.0 . . ?
H86A C86 H86B 107.2 . . ?
C43 C60 C61 113.7(2) . . ?
C43 C60 H60A 108.8 . . ?
C43 C60 H60B 108.8 . . ?
C61 C60 H60A 108.8 . . ?
C61 C60 H60B 108.8 . . ?
H60A C60 H60B 107.7 . . ?
C1 C6 C7 116.4(2) . . ?
C1 C6 H6A 108.2 . . ?
C1 C6 H6B 108.2 . . ?
C7 C6 H6A 108.2 . . ?
C7 C6 H6B 108.2 . . ?
H6A C6 H6B 107.4 . . ?
C101 C102 H102 119.6 . . ?
C101 C102 C103 120.9(3) . . ?
C103 C102 H102 119.6 . . ?
C47 C48 C49 120.5(3) . . ?
C47 C48 H48 119.7 . . ?
C49 C48 H48 119.7 . . ?
C47 C52 H52 119.7 . . ?
C51 C52 C47 120.5(3) . . ?
C51 C52 H52 119.7 . . ?
C75 C76 H76 119.6 . . ?
C75 C76 C77 120.9(3) . . ?
C77 C76 H76 119.6 . . ?
C55 C56 H56 120.0 . . ?
C57 C56 C55 119.9(3) . . ?
C57 C56 H56 120.0 . . ?
C54 C53 H53A 107.9 . . ?
C54 C53 H53B 107.9 . . ?
C42 C53 C54 117.6(2) . . ?
C42 C53 H53A 107.9 . . ?
C42 C53 H53B 107.9 . . ?
H53A C53 H53B 107.2 . . ?
C71 C72 C73 120.2(3) . . ?
C71 C72 H72 119.9 . . ?
C73 C72 H72 119.9 . . ?
C61 C66 H66 119.8 . . ?
C65 C66 C61 120.4(3) . . ?
C65 C66 H66 119.8 . . ?
C56 C57 H57 120.1 . . ?
C58 C57 C56 119.8(3) . . ?
C58 C57 H57 120.1 . . ?
C87 C88 H88 119.6 . . ?
C89 C88 C87 120.8(3) . . ?
C89 C88 H88 119.6 . . ?
C94 C95 H95 120.0 . . ?
C94 C95 C96 119.9(3) . . ?
C96 C95 H95 120.0 . . ?
C49 C50 H50 120.3 . . ?
C51 C50 C49 119.4(3) . . ?
C51 C50 H50 120.3 . . ?
C125 C126 H126 120.2 . . ?
C127 C126 H126 120.2 . . ?
C127 C126 C125 119.6(3) . . ?
C126 C125 H125 120.3 . . ?
C124 C125 C126 119.3(3) . . ?
C124 C125 H125 120.3 . . ?
C108 C109 H109 119.5 . . ?
C108 C109 C110 121.0(3) . . ?
C110 C109 H109 119.5 . . ?
C14 C15 H15 119.5 . . ?
C16 C15 C14 121.1(3) . . ?
C16 C15 H15 119.5 . . ?
C108 C113 H113 119.6 . . ?
C108 C113 C112 120.8(3) . . ?
C112 C113 H113 119.6 . . ?
C80 C79 H79 119.9 . . ?
C78 C79 C80 120.3(3) . . ?
C78 C79 H79 119.9 . . ?
C115 C120 H120 119.6 . . ?
C119 C120 C115 120.9(3) . . ?
C119 C120 H120 119.6 . . ?
C29 C30 H30 119.9 . . ?
C31 C30 H30 119.9 . . ?
C31 C30 C29 120.2(3) . . ?
C54 C59 H59 119.6 . . ?
C58 C59 C54 120.8(3) . . ?
C58 C59 H59 119.6 . . ?
C96 C97 H97 120.4 . . ?
C96 C97 C98 119.2(3) . . ?
C98 C97 H97 120.4 . . ?
C124 C123 H123 119.4 . . ?
C124 C123 C122 121.1(3) . . ?
C122 C123 H123 119.4 . . ?
C95 C96 H96 119.4 . . ?
C97 C96 C95 121.1(3) . . ?
C97 C96 H96 119.4 . . ?
C28 C33 H33 119.5 . . ?
C28 C33 C32 121.1(3) . . ?
C32 C33 H33 119.5 . . ?
C28 C29 H29 119.5 . . ?
C30 C29 C28 121.0(3) . . ?
C30 C29 H29 119.5 . . ?
C12 C11 H11 119.8 . . ?
C10 C11 C12 120.3(3) . . ?
C10 C11 H11 119.8 . . ?
C87 C92 H92 119.3 . . ?
C91 C92 C87 121.3(3) . . ?
C91 C92 H92 119.3 . . ?
C88 C89 H89 119.9 . . ?
C90 C89 C88 120.3(3) . . ?
C90 C89 H89 119.9 . . ?
C33 C32 H32 120.0 . . ?
C31 C32 C33 120.0(3) . . ?
C31 C32 H32 120.0 . . ?
C125 C124 H124 119.8 . . ?
C123 C124 C125 120.3(3) . . ?
C123 C124 H124 119.8 . . ?
C30 C31 C32 119.7(3) . . ?
C30 C31 H31 120.2 . . ?
C32 C31 H31 120.2 . . ?
C126 C127 H127 119.1 . . ?
C126 C127 C122 121.7(3) . . ?
C122 C127 H127 119.1 . . ?
C123 C122 C121 121.2(3) . . ?
C127 C122 C123 117.9(3) . . ?
C127 C122 C121 120.9(3) . . ?
C22 C23 H23 119.9 . . ?
C24 C23 C22 120.1(3) . . ?
C24 C23 H23 119.9 . . ?
C57 C58 C59 120.1(3) . . ?
C57 C58 H58 119.9 . . ?
C59 C58 H58 119.9 . . ?
C120 C119 H119 120.0 . . ?
C118 C119 C120 120.0(3) . . ?
C118 C119 H119 120.0 . . ?
C104 C103 C102 120.1(3) . . ?
C104 C103 H103 119.9 . . ?
C102 C103 H103 119.9 . . ?
C7 C8 H8 119.7 . . ?
C7 C8 C9 120.6(3) . . ?
C9 C8 H8 119.7 . . ?
C115 C116 H116 119.6 . . ?
C115 C116 C117 120.7(3) . . ?
C117 C116 H116 119.6 . . ?
C36 C37 H37 119.8 . . ?
C38 C37 C36 120.4(3) . . ?
C38 C37 H37 119.8 . . ?
C52 C51 H51 119.7 . . ?
C50 C51 C52 120.7(3) . . ?
C50 C51 H51 119.7 . . ?
C99 C98 H98 119.9 . . ?
C97 C98 C99 120.2(3) . . ?
C97 C98 H98 119.9 . . ?
C79 C78 H78 120.2 . . ?
C79 C78 C77 119.7(3) . . ?
C77 C78 H78 120.2 . . ?
C26 C25 H25 119.7 . . ?
C24 C25 C26 120.5(3) . . ?
C24 C25 H25 119.7 . . ?
C119 C118 H118 120.1 . . ?
C117 C118 C119 119.8(3) . . ?
C117 C118 H118 120.1 . . ?
C35 C40 H40 119.4 . . ?
C39 C40 C35 121.3(3) . . ?
C39 C40 H40 119.4 . . ?
C66 C65 H65 119.8 . . ?
C64 C65 C66 120.3(3) . . ?
C64 C65 H65 119.8 . . ?
C113 C112 H112 119.9 . . ?
C111 C112 C113 120.2(3) . . ?
C111 C112 H112 119.9 . . ?
C40 C39 H39 120.0 . . ?
C38 C39 C40 120.0(4) . . ?
C38 C39 H39 120.0 . . ?
C62 C63 H63 120.0 . . ?
C64 C63 C62 120.0(3) . . ?
C64 C63 H63 120.0 . . ?
C23 C24 H24 120.3 . . ?
C25 C24 C23 119.4(3) . . ?
C25 C24 H24 120.3 . . ?
C19 C18 H18 119.9 . . ?
C19 C18 C17 120.2(3) . . ?
C17 C18 H18 119.9 . . ?
C65 C64 C63 120.1(3) . . ?
C65 C64 H64 119.9 . . ?
C63 C64 H64 119.9 . . ?
C76 C77 C78 119.8(4) . . ?
C76 C77 H77 120.1 . . ?
C78 C77 H77 120.1 . . ?
C122 C121 H12A 109.5 . . ?
C122 C121 H12B 109.5 . . ?
C122 C121 H12C 109.5 . . ?
H12A C121 H12B 109.5 . . ?
H12A C121 H12C 109.5 . . ?
H12B C121 H12C 109.5 . . ?
C109 C110 H110 120.1 . . ?
C111 C110 C109 119.8(4) . . ?
C111 C110 H110 120.1 . . ?
C8 C9 H9 119.9 . . ?
C10 C9 C8 120.1(3) . . ?
C10 C9 H9 119.9 . . ?
C89 C90 H90 120.3 . . ?
C91 C90 C89 119.5(3) . . ?
C91 C90 H90 120.3 . . ?
C112 C111 H111 120.0 . . ?
C110 C111 C112 120.0(3) . . ?
C110 C111 H111 120.0 . . ?
C116 C117 H117 119.9 . . ?
C118 C117 C116 120.2(3) . . ?
C118 C117 H117 119.9 . . ?
C37 C38 C39 119.8(3) . . ?
C37 C38 H38 120.1 . . ?
C39 C38 H38 120.1 . . ?
C11 C10 C9 119.9(3) . . ?
C11 C10 H10 120.0 . . ?
C9 C10 H10 120.0 . . ?
C92 C91 H91 119.9 . . ?
C90 C91 C92 120.3(4) . . ?
C90 C91 H91 119.9 . . ?
C18 C17 H17 120.3 . . ?
C16 C17 C18 119.5(3) . . ?
C16 C17 H17 120.3 . . ?
C15 C16 H16 119.9 . . ?
C17 C16 C15 120.2(3) . . ?
C17 C16 H16 119.9 . . ?

loop_
_geom_bond_atom_site_label_1
_geom_bond_atom_site_label_2
_geom_bond_distance
_geom_bond_site_symmetry_2
_geom_bond_publ_flag
Sb1 Co2 2.4495(4) . ?
Sb1 Co3 2.4523(4) . ?
Sb1 Co1 2.4455(4) . ?
Sb2 Co2 2.4547(4) . ?
Sb2 Co3 2.4469(4) . ?
Sb2 Co1 2.4362(4) . ?
Co2 Co3 2.7304(5) . ?
Co2 Co1 2.7284(6) . ?
Co2 C45 2.094(2) . ?
Co2 C44 2.137(3) . ?
Co2 C43 2.148(3) . ?
Co2 C41 2.090(2) . ?
Co2 C42 2.114(3) . ?
Co3 Co1 2.7331(5) . ?
Co3 C81 2.114(3) . ?
Co3 C83 2.108(2) . ?
Co3 C85 2.085(3) . ?
Co3 C82 2.121(2) . ?
Co3 C84 2.082(3) . ?
Co1 C5 2.115(2) . ?
Co1 C2 2.082(3) . ?
Co1 C1 2.119(3) . ?
Co1 C4 2.114(3) . ?
Co1 C3 2.088(3) . ?
C81 C85 1.442(4) . ?
C81 C82 1.429(4) . ?
C81 C86 1.508(4) . ?
C45 C44 1.434(4) . ?
C45 C41 1.430(4) . ?
C45 C74 1.511(3) . ?
C5 C1 1.440(4) . ?
C5 C4 1.431(4) . ?
C5 C34 1.501(4) . ?
C44 C43 1.433(4) . ?
C44 C67 1.515(4) . ?
C43 C42 1.440(4) . ?
C43 C60 1.499(4) . ?
C2 C1 1.430(4) . ?
C2 C3 1.434(4) . ?
C2 C13 1.503(4) . ?
C83 C100 1.504(4) . ?
C83 C82 1.434(4) . ?
C83 C84 1.432(4) . ?
C1 C6 1.517(4) . ?
C41 C42 1.442(4) . ?
C41 C46 1.509(4) . ?
C115 C114 1.520(4) . ?
C115 C120 1.392(4) . ?
C115 C116 1.380(4) . ?
C85 C84 1.444(4) . ?
C85 C114 1.506(4) . ?
C68 C69 1.384(4) . ?
C68 C67 1.515(4) . ?
C68 C73 1.394(4) . ?
C94 C93 1.518(4) . ?
C94 C99 1.384(4) . ?
C94 C95 1.388(4) . ?
C100 H10A 0.9900 . ?
C100 H10B 0.9900 . ?
C100 C101 1.526(4) . ?
C4 C3 1.440(4) . ?
C4 C27 1.518(4) . ?
C14 C13 1.514(4) . ?
C14 C19 1.385(4) . ?
C14 C15 1.390(4) . ?
C82 C93 1.512(4) . ?
C20 H20A 0.9900 . ?
C20 H20B 0.9900 . ?
C20 C3 1.511(4) . ?
C20 C21 1.512(4) . ?
C70 H70 0.9500 . ?
C70 C69 1.392(4) . ?
C70 C71 1.394(4) . ?
C87 C86 1.513(4) . ?
C87 C88 1.393(4) . ?
C87 C92 1.387(5) . ?
C84 C107 1.506(4) . ?
C54 C55 1.378(4) . ?
C54 C53 1.515(4) . ?
C54 C59 1.393(4) . ?
C35 C34 1.521(4) . ?
C35 C36 1.388(4) . ?
C35 C40 1.390(5) . ?
C114 H11A 0.9900 . ?
C114 H11B 0.9900 . ?
C74 H74A 0.9900 . ?
C74 H74B 0.9900 . ?
C74 C75 1.524(4) . ?
C101 C106 1.390(4) . ?
C101 C102 1.384(4) . ?
C42 C53 1.514(4) . ?
C108 C107 1.520(4) . ?
C108 C109 1.387(4) . ?
C108 C113 1.384(5) . ?
C69 H69 0.9500 . ?
C75 C80 1.381(4) . ?
C75 C76 1.386(4) . ?
C21 C26 1.390(4) . ?
C21 C22 1.380(4) . ?
C7 C12 1.387(4) . ?
C7 C6 1.525(4) . ?
C7 C8 1.386(4) . ?
C34 H34A 0.9900 . ?
C34 H34B 0.9900 . ?
C107 H10C 0.9900 . ?
C107 H10D 0.9900 . ?
C55 H55 0.9500 . ?
C55 C56 1.387(5) . ?
C13 H13A 0.9900 . ?
C13 H13B 0.9900 . ?
C93 H93A 0.9900 . ?
C93 H93B 0.9900 . ?
C61 C62 1.392(4) . ?
C61 C60 1.518(4) . ?
C61 C66 1.398(4) . ?
C12 H12 0.9500 . ?
C12 C11 1.388(5) . ?
C106 H106 0.9500 . ?
C106 C105 1.388(4) . ?
C26 H26 0.9500 . ?
C26 C25 1.388(5) . ?
C67 H67A 0.9900 . ?
C67 H67B 0.9900 . ?
C19 H19 0.9500 . ?
C19 C18 1.384(5) . ?
C71 H71 0.9500 . ?
C71 C72 1.377(4) . ?
C47 C46 1.528(4) . ?
C47 C48 1.392(4) . ?
C47 C52 1.393(4) . ?
C73 H73 0.9500 . ?
C73 C72 1.389(4) . ?
C99 H99 0.9500 . ?
C99 C98 1.387(4) . ?
C80 H80 0.9500 . ?
C80 C79 1.386(5) . ?
C104 H104 0.9500 . ?
C104 C105 1.386(5) . ?
C104 C103 1.376(5) . ?
C36 H36 0.9500 . ?
C36 C37 1.402(5) . ?
C46 H46A 0.9900 . ?
C46 H46B 0.9900 . ?
C22 H22 0.9500 . ?
C22 C23 1.387(5) . ?
C28 C27 1.522(4) . ?
C28 C33 1.379(4) . ?
C28 C29 1.392(4) . ?
C27 H27A 0.9900 . ?
C27 H27B 0.9900 . ?
C105 H105 0.9500 . ?
C62 H62 0.9500 . ?
C62 C63 1.392(5) . ?
C49 H49 0.9500 . ?
C49 C48 1.393(4) . ?
C49 C50 1.390(5) . ?
C86 H86A 0.9900 . ?
C86 H86B 0.9900 . ?
C60 H60A 0.9900 . ?
C60 H60B 0.9900 . ?
C6 H6A 0.9900 . ?
C6 H6B 0.9900 . ?
C102 H102 0.9500 . ?
C102 C103 1.393(4) . ?
C48 H48 0.9500 . ?
C52 H52 0.9500 . ?
C52 C51 1.390(4) . ?
C76 H76 0.9500 . ?
C76 C77 1.387(5) . ?
C56 H56 0.9500 . ?
C56 C57 1.384(5) . ?
C53 H53A 0.9900 . ?
C53 H53B 0.9900 . ?
C72 H72 0.9500 . ?
C66 H66 0.9500 . ?
C66 C65 1.385(5) . ?
C57 H57 0.9500 . ?
C57 C58 1.369(5) . ?
C88 H88 0.9500 . ?
C88 C89 1.393(5) . ?
C95 H95 0.9500 . ?
C95 C96 1.394(4) . ?
C50 H50 0.9500 . ?
C50 C51 1.373(5) . ?
C126 H126 0.9500 . ?
C126 C125 1.389(5) . ?
C126 C127 1.377(5) . ?
C125 H125 0.9500 . ?
C125 C124 1.384(5) . ?
C109 H109 0.9500 . ?
C109 C110 1.396(5) . ?
C15 H15 0.9500 . ?
C15 C16 1.378(5) . ?
C113 H113 0.9500 . ?
C113 C112 1.391(5) . ?
C79 H79 0.9500 . ?
C79 C78 1.369(6) . ?
C120 H120 0.9500 . ?
C120 C119 1.385(5) . ?
C30 H30 0.9500 . ?
C30 C29 1.387(4) . ?
C30 C31 1.372(5) . ?
C59 H59 0.9500 . ?
C59 C58 1.392(4) . ?
C97 H97 0.9500 . ?
C97 C96 1.368(5) . ?
C97 C98 1.379(5) . ?
C123 H123 0.9500 . ?
C123 C124 1.377(5) . ?
C123 C122 1.388(5) . ?
C96 H96 0.9500 . ?
C33 H33 0.9500 . ?
C33 C32 1.395(5) . ?
C29 H29 0.9500 . ?
C11 H11 0.9500 . ?
C11 C10 1.366(6) . ?
C92 H92 0.9500 . ?
C92 C91 1.385(5) . ?
C89 H89 0.9500 . ?
C89 C90 1.379(6) . ?
C32 H32 0.9500 . ?
C32 C31 1.377(5) . ?
C124 H124 0.9500 . ?
C31 H31 0.9500 . ?
C127 H127 0.9500 . ?
C127 C122 1.384(5) . ?
C122 C121 1.495(5) . ?
C23 H23 0.9500 . ?
C23 C24 1.372(5) . ?
C58 H58 0.9500 . ?
C119 H119 0.9500 . ?
C119 C118 1.376(5) . ?
C103 H103 0.9500 . ?
C8 H8 0.9500 . ?
C8 C9 1.389(5) . ?
C116 H116 0.9500 . ?
C116 C117 1.392(5) . ?
C37 H37 0.9500 . ?
C37 C38 1.366(6) . ?
C51 H51 0.9500 . ?
C98 H98 0.9500 . ?
C78 H78 0.9500 . ?
C78 C77 1.387(6) . ?
C25 H25 0.9500 . ?
C25 C24 1.372(5) . ?
C118 H118 0.9500 . ?
C118 C117 1.372(6) . ?
C40 H40 0.9500 . ?
C40 C39 1.389(5) . ?
C65 H65 0.9500 . ?
C65 C64 1.379(6) . ?
C112 H112 0.9500 . ?
C112 C111 1.374(6) . ?
C39 H39 0.9500 . ?
C39 C38 1.382(5) . ?
C63 H63 0.9500 . ?
C63 C64 1.379(6) . ?
C24 H24 0.9500 . ?
C18 H18 0.9500 . ?
C18 C17 1.391(6) . ?
C64 H64 0.9500 . ?
C77 H77 0.9500 . ?
C121 H12A 0.9800 . ?
C121 H12B 0.9800 . ?
C121 H12C 0.9800 . ?
C110 H110 0.9500 . ?
C110 C111 1.372(6) . ?
C9 H9 0.9500 . ?
C9 C10 1.374(6) . ?
C90 H90 0.9500 . ?
C90 C91 1.377(6) . ?
C111 H111 0.9500 . ?
C117 H117 0.9500 . ?
C38 H38 0.9500 . ?
C10 H10 0.9500 . ?
C91 H91 0.9500 . ?
C17 H17 0.9500 . ?
C17 C16 1.373(6) . ?
C16 H16 0.9500 . ?

loop_
_geom_torsion_atom_site_label_1
_geom_torsion_atom_site_label_2
_geom_torsion_atom_site_label_3
_geom_torsion_atom_site_label_4
_geom_torsion
_geom_torsion_site_symmetry_1
_geom_torsion_site_symmetry_2
_geom_torsion_site_symmetry_3
_geom_torsion_site_symmetry_4
_geom_torsion_publ_flag
Co2 C45 C44 C43 60.62(17) . . . . ?
Co2 C45 C44 C67 -131.1(2) . . . . ?
Co2 C45 C41 C42 -61.24(17) . . . . ?
Co2 C45 C41 C46 122.2(3) . . . . ?
Co2 C45 C74 C75 157.5(2) . . . . ?
Co2 C44 C43 C42 58.36(18) . . . . ?
Co2 C44 C43 C60 -131.7(3) . . . . ?
Co2 C44 C67 C68 79.3(4) . . . . ?
Co2 C43 C42 C41 59.97(17) . . . . ?
Co2 C43 C42 C53 -120.4(3) . . . . ?
Co2 C43 C60 C61 -167.3(2) . . . . ?
Co2 C41 C42 C43 -61.56(17) . . . . ?
Co2 C41 C42 C53 118.8(3) . . . . ?
Co2 C41 C46 C47 161.9(2) . . . . ?
Co2 C42 C53 C54 161.8(2) . . . . ?
Co3 C81 C85 C84 60.41(17) . . . . ?
Co3 C81 C85 C114 -115.2(2) . . . . ?
Co3 C81 C82 C83 -59.21(17) . . . . ?
Co3 C81 C82 C93 121.0(2) . . . . ?
Co3 C81 C86 C87 -167.2(2) . . . . ?
Co3 C83 C100 C101 178.2(2) . . . . ?
Co3 C83 C82 C81 59.40(17) . . . . ?
Co3 C83 C82 C93 -120.8(2) . . . . ?
Co3 C83 C84 C85 -60.15(17) . . . . ?
Co3 C83 C84 C107 120.1(3) . . . . ?
Co3 C85 C84 C83 60.88(17) . . . . ?
Co3 C85 C84 C107 -119.4(2) . . . . ?
Co3 C85 C114 C115 170.7(2) . . . . ?
Co3 C82 C93 C94 -163.7(2) . . . . ?
Co3 C84 C107 C108 -160.0(2) . . . . ?
Co1 C5 C1 C2 -59.04(17) . . . . ?
Co1 C5 C1 C6 121.6(3) . . . . ?
Co1 C5 C4 C3 59.41(17) . . . . ?
Co1 C5 C4 C27 -121.3(3) . . . . ?
Co1 C5 C34 C35 -163.9(2) . . . . ?
Co1 C2 C1 C5 59.85(17) . . . . ?
Co1 C2 C1 C6 -120.8(3) . . . . ?
Co1 C2 C3 C4 -60.83(18) . . . . ?
Co1 C2 C3 C20 118.9(3) . . . . ?
Co1 C2 C13 C14 -173.16(19) . . . . ?
Co1 C1 C6 C7 -154.5(2) . . . . ?
Co1 C4 C3 C2 60.04(18) . . . . ?
Co1 C4 C3 C20 -119.7(3) . . . . ?
Co1 C4 C27 C28 -161.0(2) . . . . ?
C81 C85 C84 Co3 -61.28(17) . . . . ?
C81 C85 C84 C83 -0.4(3) . . . . ?
C81 C85 C84 C107 179.3(2) . . . . ?
C81 C85 C114 C115 -100.7(3) . . . . ?
C81 C82 C93 C94 106.5(3) . . . . ?
C45 C44 C43 Co2 -59.16(17) . . . . ?
C45 C44 C43 C42 -0.8(3) . . . . ?
C45 C44 C43 C60 169.1(2) . . . . ?
C45 C44 C67 C68 169.3(2) . . . . ?
C45 C41 C42 Co2 60.83(17) . . . . ?
C45 C41 C42 C43 -0.7(3) . . . . ?
C45 C41 C42 C53 179.6(2) . . . . ?
C45 C41 C46 C47 70.8(3) . . . . ?
C45 C74 C75 C80 -138.0(3) . . . . ?
C45 C74 C75 C76 41.2(4) . . . . ?
C5 C1 C6 C7 115.1(3) . . . . ?
C5 C4 C3 Co1 -60.23(18) . . . . ?
C5 C4 C3 C2 -0.2(3) . . . . ?
C5 C4 C3 C20 -180.0(2) . . . . ?
C5 C4 C27 C28 -70.2(4) . . . . ?
C44 C45 C41 Co2 61.48(18) . . . . ?
C44 C45 C41 C42 0.2(3) . . . . ?
C44 C45 C41 C46 -176.3(2) . . . . ?
C44 C45 C74 C75 61.6(3) . . . . ?
C44 C43 C42 Co2 -59.02(18) . . . . ?
C44 C43 C42 C41 0.9(3) . . . . ?
C44 C43 C42 C53 -179.4(2) . . . . ?
C44 C43 C60 C61 -70.3(3) . . . . ?
C43 C44 C67 C68 -25.6(4) . . . . ?
C43 C42 C53 C54 -106.0(3) . . . . ?
C2 C1 C6 C7 -64.1(4) . . . . ?
C83 C100 C101 C106 -178.0(3) . . . . ?
C83 C100 C101 C102 1.7(4) . . . . ?
C83 C82 C93 C94 -73.3(4) . . . . ?
C83 C84 C107 C108 108.8(3) . . . . ?
C1 C5 C4 Co1 -59.61(18) . . . . ?
C1 C5 C4 C3 -0.2(3) . . . . ?
C1 C5 C4 C27 179.1(2) . . . . ?
C1 C5 C34 C35 -70.3(3) . . . . ?
C1 C2 C3 Co1 61.35(18) . . . . ?
C1 C2 C3 C4 0.5(3) . . . . ?
C1 C2 C3 C20 -179.7(2) . . . . ?
C1 C2 C13 C14 94.6(3) . . . . ?
C41 C45 C44 Co2 -60.28(17) . . . . ?
C41 C45 C44 C43 0.3(3) . . . . ?
C41 C45 C44 C67 168.6(2) . . . . ?
C41 C45 C74 C75 -107.6(3) . . . . ?
C41 C42 C53 C54 73.5(4) . . . . ?
C115 C120 C119 C118 -2.0(5) . . . . ?
C115 C116 C117 C118 0.3(6) . . . . ?
C85 C81 C82 Co3 58.85(17) . . . . ?
C85 C81 C82 C83 -0.4(3) . . . . ?
C85 C81 C82 C93 179.8(2) . . . . ?
C85 C81 C86 C87 103.8(3) . . . . ?
C85 C84 C107 C108 -70.9(3) . . . . ?
C68 C73 C72 C71 0.5(5) . . . . ?
C94 C99 C98 C97 0.2(5) . . . . ?
C94 C95 C96 C97 1.3(6) . . . . ?
C100 C83 C82 Co3 120.9(2) . . . . ?
C100 C83 C82 C81 -179.7(2) . . . . ?
C100 C83 C82 C93 0.1(4) . . . . ?
C100 C83 C84 Co3 -119.8(3) . . . . ?
C100 C83 C84 C85 -180.0(2) . . . . ?
C100 C83 C84 C107 0.3(4) . . . . ?
C100 C101 C106 C105 178.5(3) . . . . ?
C100 C101 C102 C103 -179.7(3) . . . . ?
C4 C5 C1 Co1 59.55(18) . . . . ?
C4 C5 C1 C2 0.5(3) . . . . ?
C4 C5 C1 C6 -178.8(2) . . . . ?
C4 C5 C34 C35 100.8(3) . . . . ?
C14 C19 C18 C17 -0.1(5) . . . . ?
C14 C15 C16 C17 0.7(7) . . . . ?
C82 C81 C85 Co3 -59.94(17) . . . . ?
C82 C81 C85 C84 0.5(3) . . . . ?
C82 C81 C85 C114 -175.1(2) . . . . ?
C82 C81 C86 C87 -76.3(4) . . . . ?
C82 C83 C100 C101 87.4(3) . . . . ?
C82 C83 C84 Co3 60.32(17) . . . . ?
C82 C83 C84 C85 0.2(3) . . . . ?
C82 C83 C84 C107 -179.5(2) . . . . ?
C20 C21 C26 C25 -179.4(3) . . . . ?
C20 C21 C22 C23 179.3(3) . . . . ?
C70 C71 C72 C73 0.9(5) . . . . ?
C87 C88 C89 C90 -1.0(6) . . . . ?
C87 C92 C91 C90 -0.4(6) . . . . ?
C84 C83 C100 C101 -92.4(3) . . . . ?
C84 C83 C82 Co3 -59.28(17) . . . . ?
C84 C83 C82 C81 0.1(3) . . . . ?
C84 C83 C82 C93 179.9(2) . . . . ?
C84 C85 C114 C115 84.5(3) . . . . ?
C3 C2 C1 Co1 -60.48(18) . . . . ?
C3 C2 C1 C5 -0.6(3) . . . . ?
C3 C2 C1 C6 178.7(2) . . . . ?
C3 C2 C13 C14 -82.1(3) . . . . ?
C3 C4 C27 C28 108.9(3) . . . . ?
C3 C20 C21 C26 -60.6(4) . . . . ?
C3 C20 C21 C22 121.5(3) . . . . ?
C54 C55 C56 C57 -0.7(5) . . . . ?
C54 C59 C58 C57 0.2(5) . . . . ?
C35 C36 C37 C38 -0.7(5) . . . . ?
C35 C40 C39 C38 -0.4(6) . . . . ?
C114 C115 C120 C119 -178.7(3) . . . . ?
C114 C115 C116 C117 179.6(3) . . . . ?
C114 C85 C84 Co3 114.4(2) . . . . ?
C114 C85 C84 C83 175.3(2) . . . . ?
C114 C85 C84 C107 -5.0(4) . . . . ?
C74 C45 C44 Co2 128.9(2) . . . . ?
C74 C45 C44 C43 -170.5(2) . . . . ?
C74 C45 C44 C67 -2.3(4) . . . . ?
C74 C45 C41 Co2 -127.9(3) . . . . ?
C74 C45 C41 C42 170.8(2) . . . . ?
C74 C45 C41 C46 -5.7(4) . . . . ?
C74 C75 C80 C79 178.9(3) . . . . ?
C74 C75 C76 C77 -178.6(3) . . . . ?
C101 C106 C105 C104 1.4(5) . . . . ?
C101 C102 C103 C104 1.0(5) . . . . ?
C42 C43 C60 C61 98.0(3) . . . . ?
C42 C41 C46 C47 -105.1(3) . . . . ?
C108 C109 C110 C111 0.1(6) . . . . ?
C108 C113 C112 C111 -0.1(6) . . . . ?
C69 C68 C67 C44 101.4(3) . . . . ?
C69 C68 C73 C72 -2.6(4) . . . . ?
C69 C70 C71 C72 -0.3(5) . . . . ?
C75 C80 C79 C78 -0.3(5) . . . . ?
C75 C76 C77 C78 -0.2(6) . . . . ?
C21 C20 C3 Co1 -157.3(2) . . . . ?
C21 C20 C3 C2 114.1(3) . . . . ?
C21 C20 C3 C4 -66.2(4) . . . . ?
C21 C26 C25 C24 0.3(6) . . . . ?
C21 C22 C23 C24 0.0(5) . . . . ?
C7 C12 C11 C10 -0.9(5) . . . . ?
C7 C8 C9 C10 -2.2(5) . . . . ?
C34 C5 C1 Co1 -128.0(3) . . . . ?
C34 C5 C1 C2 172.9(2) . . . . ?
C34 C5 C1 C6 -6.4(4) . . . . ?
C34 C5 C4 Co1 128.2(3) . . . . ?
C34 C5 C4 C3 -172.4(2) . . . . ?
C34 C5 C4 C27 6.8(4) . . . . ?
C34 C35 C36 C37 -176.5(3) . . . . ?
C34 C35 C40 C39 177.1(3) . . . . ?
C107 C108 C109 C110 179.6(3) . . . . ?
C107 C108 C113 C112 -179.6(3) . . . . ?
C55 C54 C53 C42 59.8(4) . . . . ?
C55 C54 C59 C58 -0.2(4) . . . . ?
C55 C56 C57 C58 0.6(5) . . . . ?
C13 C2 C1 Co1 122.3(3) . . . . ?
C13 C2 C1 C5 -177.8(2) . . . . ?
C13 C2 C1 C6 1.5(4) . . . . ?
C13 C2 C3 Co1 -121.5(3) . . . . ?
C13 C2 C3 C4 177.7(2) . . . . ?
C13 C2 C3 C20 -2.6(4) . . . . ?
C13 C14 C19 C18 -175.8(3) . . . . ?
C13 C14 C15 C16 175.7(4) . . . . ?
C93 C94 C99 C98 179.0(3) . . . . ?
C93 C94 C95 C96 -179.7(3) . . . . ?
C61 C62 C63 C64 0.1(5) . . . . ?
C61 C66 C65 C64 -0.3(5) . . . . ?
C12 C7 C6 C1 -79.6(3) . . . . ?
C12 C7 C8 C9 2.3(5) . . . . ?
C12 C11 C10 C9 1.0(5) . . . . ?
C106 C101 C102 C103 0.0(5) . . . . ?
C26 C21 C22 C23 1.2(5) . . . . ?
C26 C25 C24 C23 0.9(6) . . . . ?
C67 C44 C43 Co2 134.2(3) . . . . ?
C67 C44 C43 C42 -167.5(3) . . . . ?
C67 C44 C43 C60 2.4(4) . . . . ?
C67 C68 C69 C70 178.2(3) . . . . ?
C67 C68 C73 C72 -177.4(3) . . . . ?
C19 C14 C13 C2 -24.6(4) . . . . ?
C19 C14 C15 C16 -1.1(5) . . . . ?
C19 C18 C17 C16 -0.3(6) . . . . ?
C71 C70 C69 C68 -1.9(5) . . . . ?
C47 C52 C51 C50 -0.3(5) . . . . ?
C73 C68 C69 C70 3.3(4) . . . . ?
C73 C68 C67 C44 -83.9(4) . . . . ?
C99 C94 C93 C82 102.3(3) . . . . ?
C99 C94 C95 C96 -1.5(5) . . . . ?
C80 C75 C76 C77 0.6(5) . . . . ?
C80 C79 C78 C77 0.7(6) . . . . ?
C36 C35 C34 C5 139.8(3) . . . . ?
C36 C35 C40 C39 -1.0(5) . . . . ?
C36 C37 C38 C39 -0.7(5) . . . . ?
C46 C41 C42 Co2 -122.7(3) . . . . ?
C46 C41 C42 C43 175.8(2) . . . . ?
C46 C41 C42 C53 -3.9(4) . . . . ?
C46 C47 C48 C49 178.2(3) . . . . ?
C46 C47 C52 C51 -178.0(3) . . . . ?
C22 C21 C26 C25 -1.4(5) . . . . ?
C22 C23 C24 C25 -1.0(5) . . . . ?
C28 C33 C32 C31 -0.3(6) . . . . ?
C27 C4 C3 Co1 120.5(3) . . . . ?
C27 C4 C3 C2 -179.4(2) . . . . ?
C27 C4 C3 C20 0.8(4) . . . . ?
C27 C28 C33 C32 179.9(3) . . . . ?
C27 C28 C29 C30 -178.9(3) . . . . ?
C105 C104 C103 C102 -0.8(5) . . . . ?
C62 C61 C60 C43 -6.7(4) . . . . ?
C62 C61 C66 C65 0.7(5) . . . . ?
C62 C63 C64 C65 0.3(6) . . . . ?
C49 C50 C51 C52 -0.3(5) . . . . ?
C86 C81 C85 Co3 119.9(2) . . . . ?
C86 C81 C85 C84 -179.6(2) . . . . ?
C86 C81 C85 C114 4.8(4) . . . . ?
C86 C81 C82 Co3 -121.0(2) . . . . ?
C86 C81 C82 C83 179.7(2) . . . . ?
C86 C81 C82 C93 -0.1(4) . . . . ?
C86 C87 C88 C89 -176.2(3) . . . . ?
C86 C87 C92 C91 177.0(3) . . . . ?
C60 C43 C42 Co2 131.0(3) . . . . ?
C60 C43 C42 C41 -169.0(2) . . . . ?
C60 C43 C42 C53 10.6(4) . . . . ?
C60 C61 C62 C63 176.8(3) . . . . ?
C60 C61 C66 C65 -176.8(3) . . . . ?
C6 C7 C12 C11 -178.0(3) . . . . ?
C6 C7 C8 C9 179.5(3) . . . . ?
C102 C101 C106 C105 -1.2(5) . . . . ?
C48 C47 C46 C41 61.0(4) . . . . ?
C48 C47 C52 C51 0.7(4) . . . . ?
C48 C49 C50 C51 0.5(5) . . . . ?
C52 C47 C46 C41 -120.3(3) . . . . ?
C52 C47 C48 C49 -0.5(4) . . . . ?
C76 C75 C80 C79 -0.3(4) . . . . ?
C56 C57 C58 C59 -0.3(5) . . . . ?
C53 C54 C55 C56 177.4(3) . . . . ?
C53 C54 C59 C58 -177.2(3) . . . . ?
C66 C61 C62 C63 -0.5(5) . . . . ?
C66 C61 C60 C43 170.6(3) . . . . ?
C66 C65 C64 C63 -0.1(6) . . . . ?
C88 C87 C86 C81 -29.1(4) . . . . ?
C88 C87 C92 C91 -1.5(5) . . . . ?
C88 C89 C90 C91 -0.9(6) . . . . ?
C95 C94 C93 C82 -79.5(4) . . . . ?
C95 C94 C99 C98 0.8(5) . . . . ?
C50 C49 C48 C47 -0.1(5) . . . . ?
C126 C125 C124 C123 -0.1(5) . . . . ?
C126 C127 C122 C123 0.1(5) . . . . ?
C126 C127 C122 C121 -179.7(3) . . . . ?
C125 C126 C127 C122 0.3(5) . . . . ?
C109 C108 C107 C84 159.7(3) . . . . ?
C109 C108 C113 C112 -0.1(5) . . . . ?
C109 C110 C111 C112 -0.4(6) . . . . ?
C15 C14 C13 C2 158.7(3) . . . . ?
C15 C14 C19 C18 0.8(5) . . . . ?
C113 C108 C107 C84 -20.9(4) . . . . ?
C113 C108 C109 C110 0.1(5) . . . . ?
C113 C112 C111 C110 0.4(6) . . . . ?
C79 C78 C77 C76 -0.4(6) . . . . ?
C120 C115 C114 C85 69.2(4) . . . . ?
C120 C115 C116 C117 -2.1(5) . . . . ?
C120 C119 C118 C117 0.1(6) . . . . ?
C59 C54 C55 C56 0.5(5) . . . . ?
C59 C54 C53 C42 -123.4(3) . . . . ?
C96 C97 C98 C99 -0.4(5) . . . . ?
C33 C28 C27 C4 -72.7(4) . . . . ?
C33 C28 C29 C30 1.2(5) . . . . ?
C33 C32 C31 C30 -0.2(6) . . . . ?
C29 C28 C27 C4 107.4(3) . . . . ?
C29 C28 C33 C32 -0.1(5) . . . . ?
C29 C30 C31 C32 1.3(6) . . . . ?
C92 C87 C86 C81 152.5(3) . . . . ?
C92 C87 C88 C89 2.2(5) . . . . ?
C89 C90 C91 C92 1.6(6) . . . . ?
C124 C123 C122 C127 -0.5(5) . . . . ?
C124 C123 C122 C121 179.3(3) . . . . ?
C31 C30 C29 C28 -1.8(6) . . . . ?
C127 C126 C125 C124 -0.3(5) . . . . ?
C122 C123 C124 C125 0.5(5) . . . . ?
C119 C118 C117 C116 0.8(6) . . . . ?
C103 C104 C105 C106 -0.4(5) . . . . ?
C8 C7 C12 C11 -0.8(4) . . . . ?
C8 C7 C6 C1 103.3(3) . . . . ?
C8 C9 C10 C11 0.5(5) . . . . ?
C116 C115 C114 C85 -112.6(3) . . . . ?
C116 C115 C120 C119 3.0(5) . . . . ?
C98 C97 C96 C95 -0.3(6) . . . . ?
C40 C35 C34 C5 -38.2(4) . . . . ?
C40 C35 C36 C37 1.6(4) . . . . ?
C40 C39 C38 C37 1.3(6) . . . . ?
C18 C17 C16 C15 0.1(7) . . . . ?

loop_
_exptl_oxdiff_crystal_face_indexfrac_h
_exptl_oxdiff_crystal_face_indexfrac_k
_exptl_oxdiff_crystal_face_indexfrac_l
_exptl_oxdiff_crystal_face_x
_exptl_oxdiff_crystal_face_y
_exptl_oxdiff_crystal_face_z
9.0982 3.7571 -8.0845 0.0293 0.1298 0.9911
0.9919 10.0580 12.1430 0.9096 0.4154 -0.0092
0.9529 -1.0863 19.6064 0.2079 0.8657 -0.4554
0.1555 1.4773 -19.6691 -0.1951 -0.8115 0.5509
8.8685 -0.4644 -10.7196 -0.3173 0.0661 0.9460
-8.0735 5.4591 9.5917 0.6553 -0.1342 -0.7434
-8.3986 -6.5319 6.3412 -0.2687 -0.1246 -0.9551
-1.5183 -10.2756 -11.4792 -0.9083 -0.4150 -0.0532
-4.3684 -8.9855 11.6309 -0.4216 0.3488 -0.8370
-9.6530 0.4001 7.8187 0.2787 -0.2272 -0.9331
-2.6532 11.3323 -7.7584 0.7471 -0.6154 0.2513
8.0308 1.4431 -12.7310 -0.1971 -0.0881 0.9764
